data_4118684
loop_
_publ_author_name
'Kai Abersfelder'
'Adam Russell'
'Henry S. Rzepa'
'Andrew J. P. White'
'Peter R. Haycock'
'David Scheschkewitz'

_publ_section_title
;
 Contraction and Expansion of the Silicon Scaffold of Stable Si6R6 Isomers
;
_journal_name_full 'Journal of the American Chemical Society'
_journal_page_first 16008
_journal_page_last 16016
_journal_paper_doi 10.1021/ja307344f
_journal_volume 134
_journal_year 2012
_chemical_absolute_configuration ad
_chemical_formula_moiety 'C45 H69 Cl3 Si3'
_chemical_formula_sum 'C45 H69 Cl3 Si3'
_chemical_formula_weight 800.62
_chemical_name_systematic
; 
 ? 
;
_space_group_IT_number 4
_symmetry_cell_setting monoclinic
_symmetry_space_group_name_Hall 'P 2yb'
_symmetry_space_group_name_H-M 'P 1 21 1'
_atom_sites_solution_hydrogens geom
_atom_sites_solution_primary direct
_atom_sites_solution_secondary difmap
_audit_creation_method SHELXL-97
_cell_angle_alpha 90.00
_cell_angle_beta 90.5529(15)
_cell_angle_gamma 90.00
_cell_formula_units_Z 8
_cell_length_a 11.00084(17)
_cell_length_b 42.3567(6)
_cell_length_c 20.2297(3)
_cell_measurement_reflns_used 23272
_cell_measurement_temperature 173(2)
_cell_measurement_theta_max 72.2901
_cell_measurement_theta_min 2.0844
_cell_volume 9425.8(2)
_computing_cell_refinement 'CrysAlis RED, Oxford Diffraction Ltd'
_computing_data_collection 'CrysAlis CCD, Oxford Diffraction Ltd'
_computing_data_reduction 'CrysAlis RED, Oxford Diffraction Ltd'
_computing_molecular_graphics 'Bruker SHELXTL'
_computing_publication_material 'Bruker SHELXTL'
_computing_structure_refinement 'SHELXL-97 (Sheldrick, 1997)'
_computing_structure_solution 'SHELXS-97 (Sheldrick, 1990)'
_diffrn_ambient_temperature 173(2)
_diffrn_detector_area_resol_mean 8.2556
_diffrn_measured_fraction_theta_full 0.975
_diffrn_measured_fraction_theta_max 0.923
_diffrn_measurement_device_type 'OD Xcalibur PX Ultra'
_diffrn_measurement_method 'omega scans'
_diffrn_radiation_monochromator graphite
_diffrn_radiation_source 'Enhance Ultra (Cu) X-ray Source'
_diffrn_radiation_type CuK\a
_diffrn_radiation_wavelength 1.54184
_diffrn_reflns_av_R_equivalents 0.0279
_diffrn_reflns_av_sigmaI/netI 0.0430
_diffrn_reflns_limit_h_max 10
_diffrn_reflns_limit_h_min -13
_diffrn_reflns_limit_k_max 51
_diffrn_reflns_limit_k_min -48
_diffrn_reflns_limit_l_max 24
_diffrn_reflns_limit_l_min -24
_diffrn_reflns_number 48950
_diffrn_reflns_theta_full 66.00
_diffrn_reflns_theta_max 72.54
_diffrn_reflns_theta_min 2.09
_diffrn_standards_number 0
_exptl_absorpt_coefficient_mu 2.692
_exptl_absorpt_correction_T_max 0.931
_exptl_absorpt_correction_T_min 0.718
_exptl_absorpt_correction_type analytical
_exptl_absorpt_process_details
; 
CrysAlis RED, Oxford Diffraction Ltd., 
Version 1.171.33.32 (release 27-01-2009 CrysAlis171 .NET) 
(compiled Jan 27 2009,14:17:37) 
Analytical numeric absorption correction using a multifaceted crystal 
model based on expressions derived by R.C. Clark & J.S. Reid. 
(Clark, R. C. & Reid, J. S. (1995). Acta Cryst. A51, 887-897) 
;
_exptl_crystal_colour Colourless
_exptl_crystal_density_diffrn 1.128
_exptl_crystal_description prisms
_exptl_crystal_F_000 3456
_exptl_crystal_size_max 0.22
_exptl_crystal_size_mid 0.09
_exptl_crystal_size_min 0.03
_refine_diff_density_max 1.044
_refine_diff_density_min -0.341
_refine_diff_density_rms 0.057
_refine_ls_abs_structure_details 'Flack H D (1983), Acta Cryst. A39, 876-881, 10682 Friedel pairs'
_refine_ls_abs_structure_Flack 0.019(10)
_refine_ls_extinction_method none
_refine_ls_goodness_of_fit_ref 0.976
_refine_ls_hydrogen_treatment constr
_refine_ls_matrix_type full
_refine_ls_number_parameters 1919
_refine_ls_number_reflns 28197
_refine_ls_number_restraints 898
_refine_ls_restrained_S_all 1.005
_refine_ls_R_factor_all 0.0567
_refine_ls_R_factor_gt 0.0466
_refine_ls_shift/su_max 0.001
_refine_ls_shift/su_mean 0.000
_refine_ls_structure_factor_coef Fsqd
_refine_ls_weighting_details 'calc w=1/[\s^2^(Fo^2^)+(0.0899P)^2^+0.0000P] where P=(Fo^2^+2Fc^2^)/3'
_refine_ls_weighting_scheme calc
_refine_ls_wR_factor_gt 0.1171
_refine_ls_wR_factor_ref 0.1272
_reflns_number_gt 23231
_reflns_number_total 28197
_reflns_threshold_expression >2sigma(I)
_cod_data_source_file ja307344f_si_002_1.cif
_cod_data_source_block 7
_cod_database_code 4118684

loop_
_symmetry_equiv_pos_as_xyz
'x, y, z'
'-x, y+1/2, -z'

loop_
_atom_site_label
_atom_site_type_symbol
_atom_site_fract_x
_atom_site_fract_y
_atom_site_fract_z
_atom_site_U_iso_or_equiv
_atom_site_adp_type
_atom_site_occupancy
_atom_site_symmetry_multiplicity
_atom_site_calc_flag
_atom_site_refinement_flags
_atom_site_disorder_assembly
_atom_site_disorder_group
Si1A Si 0.31088(10) 0.37207(2) 0.91119(5) 0.0290(2) Uani 1 1 d . . .
Si2A Si 0.38570(10) 0.36347(2) 1.01893(5) 0.0290(2) Uani 1 1 d . . .
Si3A Si 0.52367(9) 0.36691(2) 0.93132(5) 0.0288(2) Uani 1 1 d . . .
Cl1A Cl 0.26275(10) 0.33063(2) 0.86151(5) 0.0413(2) Uani 1 1 d . . .
Cl2A Cl 0.36883(11) 0.41052(2) 1.04791(6) 0.0437(3) Uani 1 1 d . . .
Cl3A Cl 0.64154(10) 0.40519(3) 0.93732(6) 0.0427(3) Uani 1 1 d . . .
C1A C 0.2017(4) 0.40434(9) 0.8875(2) 0.0316(9) Uani 1 1 d . . .
C2A C 0.2360(4) 0.43150(10) 0.8510(2) 0.0349(9) Uani 1 1 d . . .
C3A C 0.1475(4) 0.45332(10) 0.8338(2) 0.0355(10) Uani 1 1 d . . .
H3AA H 0.1718 0.4718 0.8109 0.043 Uiso 1 1 calc R . .
C4A C 0.0251(4) 0.44960(10) 0.8482(2) 0.0371(10) Uani 1 1 d . . .
C5A C -0.0067(4) 0.42342(10) 0.8855(2) 0.0412(11) Uani 1 1 d . . .
H5AA H -0.0890 0.4208 0.8981 0.049 Uiso 1 1 calc R . .
C6A C 0.0784(4) 0.40086(10) 0.9048(2) 0.0341(10) Uani 1 1 d . . .
C7A C 0.3677(4) 0.43838(10) 0.8334(2) 0.0377(10) Uani 1 1 d . . .
H7AA H 0.4156 0.4187 0.8414 0.045 Uiso 1 1 calc R . .
C8A C 0.3853(5) 0.44776(13) 0.7613(3) 0.0562(13) Uani 1 1 d . . .
H8AA H 0.3514 0.4313 0.7324 0.084 Uiso 1 1 calc R . .
H8AB H 0.4722 0.4502 0.7525 0.084 Uiso 1 1 calc R . .
H8AC H 0.3434 0.4678 0.7526 0.084 Uiso 1 1 calc R . .
C9A C 0.4201(4) 0.46400(12) 0.8784(3) 0.0517(13) Uani 1 1 d . . .
H9AA H 0.4098 0.4578 0.9247 0.077 Uiso 1 1 calc R . .
H9AB H 0.3773 0.4839 0.8702 0.077 Uiso 1 1 calc R . .
H9AC H 0.5068 0.4667 0.8693 0.077 Uiso 1 1 calc R . .
C10A C -0.0691(4) 0.47360(10) 0.8271(2) 0.0405(10) Uani 1 1 d . . .
H10A H -0.0275 0.4896 0.7989 0.049 Uiso 1 1 calc R . .
C11A C -0.1698(5) 0.45871(12) 0.7855(3) 0.0580(14) Uani 1 1 d . . .
H11A H -0.1342 0.4478 0.7476 0.087 Uiso 1 1 calc R . .
H11B H -0.2253 0.4752 0.7697 0.087 Uiso 1 1 calc R . .
H11C H -0.2147 0.4435 0.8125 0.087 Uiso 1 1 calc R . .
C12A C -0.1223(6) 0.49085(13) 0.8858(3) 0.0647(15) Uani 1 1 d . . .
H12A H -0.0566 0.5008 0.9115 0.097 Uiso 1 1 calc R . .
H12B H -0.1657 0.4758 0.9139 0.097 Uiso 1 1 calc R . .
H12C H -0.1790 0.5071 0.8701 0.097 Uiso 1 1 calc R . .
C13A C 0.0304(4) 0.37304(11) 0.9453(2) 0.0436(11) Uani 1 1 d . . .
H13A H 0.1021 0.3596 0.9570 0.052 Uiso 1 1 calc R . .
C14A C -0.0558(4) 0.35273(12) 0.9068(3) 0.0557(14) Uani 1 1 d . . .
H14A H -0.0843 0.3354 0.9349 0.084 Uiso 1 1 calc R . .
H14B H -0.0142 0.3440 0.8683 0.084 Uiso 1 1 calc R . .
H14C H -0.1254 0.3654 0.8920 0.084 Uiso 1 1 calc R . .
C15A C -0.0228(5) 0.38474(14) 1.0104(3) 0.0630(15) Uani 1 1 d . . .
H15A H -0.0534 0.3667 1.0357 0.094 Uiso 1 1 calc R . .
H15B H -0.0896 0.3994 1.0011 0.094 Uiso 1 1 calc R . .
H15C H 0.0406 0.3956 1.0361 0.094 Uiso 1 1 calc R . .
C21A C 0.3796(4) 0.33475(9) 1.08986(19) 0.0296(8) Uani 1 1 d . . .
C22A C 0.2980(4) 0.30879(9) 1.0889(2) 0.0324(9) Uani 1 1 d . . .
C23A C 0.3050(4) 0.28659(10) 1.1390(2) 0.0363(9) Uani 1 1 d . . .
H23A H 0.2502 0.2693 1.1381 0.044 Uiso 1 1 calc R . .
C24A C 0.3887(4) 0.28864(10) 1.1906(2) 0.0332(9) Uani 1 1 d . . .
C25A C 0.4673(4) 0.31408(10) 1.1910(2) 0.0351(9) Uani 1 1 d . . .
H25A H 0.5252 0.3157 1.2260 0.042 Uiso 1 1 calc R . .
C26A C 0.4654(4) 0.33735(10) 1.1426(2) 0.0332(9) Uani 1 1 d . . .
C27A C 0.2014(4) 0.30428(10) 1.0353(2) 0.0421(11) Uani 1 1 d . . .
H27A H 0.2067 0.3228 1.0047 0.050 Uiso 1 1 calc R . .
C28A C 0.2240(7) 0.27451(13) 0.9942(3) 0.078(2) Uani 1 1 d . . .
H28A H 0.3060 0.2753 0.9757 0.118 Uiso 1 1 calc R . .
H28B H 0.1640 0.2734 0.9581 0.118 Uiso 1 1 calc R . .
H28C H 0.2163 0.2558 1.0224 0.118 Uiso 1 1 calc R . .
C29A C 0.0760(5) 0.30434(18) 1.0643(3) 0.079(2) Uani 1 1 d . . .
H29A H 0.0641 0.3238 1.0897 0.119 Uiso 1 1 calc R . .
H29B H 0.0668 0.2860 1.0934 0.119 Uiso 1 1 calc R . .
H29C H 0.0153 0.3033 1.0286 0.119 Uiso 1 1 calc R . .
C30A C 0.3939(4) 0.26374(11) 1.2448(2) 0.0404(11) Uani 1 1 d . . .
H30A H 0.4551 0.2708 1.2786 0.049 Uiso 1 1 calc R . .
C31A C 0.4372(5) 0.23255(11) 1.2166(3) 0.0511(12) Uani 1 1 d . . .
H31A H 0.5155 0.2356 1.1949 0.077 Uiso 1 1 calc R . .
H31B H 0.3774 0.2247 1.1844 0.077 Uiso 1 1 calc R . .
H31C H 0.4466 0.2171 1.2524 0.077 Uiso 1 1 calc R . .
C32A C 0.2725(5) 0.26003(12) 1.2792(2) 0.0501(12) Uani 1 1 d . . .
H32A H 0.2796 0.2438 1.3136 0.075 Uiso 1 1 calc R . .
H32B H 0.2103 0.2537 1.2469 0.075 Uiso 1 1 calc R . .
H32C H 0.2495 0.2802 1.2994 0.075 Uiso 1 1 calc R . .
C33A C 0.5507(4) 0.36530(10) 1.1499(2) 0.0381(10) Uani 1 1 d . . .
H33A H 0.5567 0.3757 1.1057 0.046 Uiso 1 1 calc R . .
C34A C 0.6809(5) 0.35657(14) 1.1727(3) 0.0697(18) Uani 1 1 d . . .
H34A H 0.7157 0.3413 1.1418 0.105 Uiso 1 1 calc R . .
H34B H 0.6781 0.3472 1.2170 0.105 Uiso 1 1 calc R . .
H34C H 0.7314 0.3756 1.1739 0.105 Uiso 1 1 calc R . .
C35A C 0.4970(5) 0.38946(12) 1.1984(3) 0.0588(15) Uani 1 1 d . . .
H35A H 0.4144 0.3951 1.1841 0.088 Uiso 1 1 calc R . .
H35B H 0.5479 0.4085 1.1991 0.088 Uiso 1 1 calc R . .
H35C H 0.4947 0.3802 1.2428 0.088 Uiso 1 1 calc R . .
C41A C 0.6023(4) 0.33351(10) 0.8873(2) 0.0321(9) Uani 1 1 d . . .
C42A C 0.6382(4) 0.30504(11) 0.9198(2) 0.0380(10) Uani 1 1 d . A .
C43A C 0.7018(4) 0.28260(10) 0.8846(2) 0.0415(10) Uani 1 1 d . . .
H43A H 0.7257 0.2638 0.9069 0.050 Uiso 1 1 calc R . .
C44A C 0.7322(4) 0.28591(11) 0.8201(2) 0.0440(11) Uani 1 1 d . . .
C45A C 0.6973(4) 0.31369(10) 0.7880(2) 0.0419(11) Uani 1 1 d . . .
H45A H 0.7185 0.3166 0.7430 0.050 Uiso 1 1 calc R . .
C46A C 0.6320(4) 0.33744(10) 0.8203(2) 0.0354(10) Uani 1 1 d . . .
C47A C 0.6113(5) 0.29834(10) 0.9918(2) 0.0467(12) Uani 1 1 d D . .
H47A H 0.5549 0.3148 1.0092 0.056 Uiso 0.70(3) 1 calc PR A 1
H47C H 0.5414 0.3112 1.0003 0.056 Uiso 0.30(3) 1 d PR A 2
C48A C 0.5559(16) 0.2662(3) 1.0008(9) 0.089(4) Uani 0.70(3) 1 d PDU A 1
H48A H 0.4787 0.2650 0.9763 0.133 Uiso 0.70(3) 1 calc PR A 1
H48B H 0.5411 0.2625 1.0479 0.133 Uiso 0.70(3) 1 calc PR A 1
H48C H 0.6116 0.2500 0.9841 0.133 Uiso 0.70(3) 1 calc PR A 1
C49A C 0.7331(11) 0.2993(6) 1.0313(5) 0.088(4) Uani 0.70(3) 1 d PDU A 1
H49A H 0.7692 0.3204 1.0277 0.132 Uiso 0.70(3) 1 calc PR A 1
H49B H 0.7891 0.2836 1.0133 0.132 Uiso 0.70(3) 1 calc PR A 1
H49C H 0.7176 0.2945 1.0779 0.132 Uiso 0.70(3) 1 calc PR A 1
C48E C 0.583(3) 0.2651(4) 1.0152(18) 0.061(7) Uiso 0.30(3) 1 d PDU A 2
H48G H 0.5036 0.2586 0.9977 0.091 Uiso 0.30(3) 1 calc PR A 2
H48H H 0.5817 0.2647 1.0636 0.091 Uiso 0.30(3) 1 calc PR A 2
H48I H 0.6457 0.2506 0.9993 0.091 Uiso 0.30(3) 1 calc PR A 2
C49E C 0.704(2) 0.3140(7) 1.0351(11) 0.061(6) Uiso 0.30(3) 1 d PDU A 2
H49G H 0.6802 0.3361 1.0423 0.092 Uiso 0.30(3) 1 calc PR A 2
H49H H 0.7832 0.3132 1.0139 0.092 Uiso 0.30(3) 1 calc PR A 2
H49I H 0.7078 0.3030 1.0777 0.092 Uiso 0.30(3) 1 calc PR A 2
C50A C 0.8094(5) 0.26028(13) 0.7862(3) 0.0572(14) Uani 1 1 d . . .
H50A H 0.7815 0.2397 0.8050 0.069 Uiso 1 1 calc R . .
C51A C 0.7900(7) 0.25763(15) 0.7137(3) 0.0753(19) Uani 1 1 d . . .
H51A H 0.7030 0.2552 0.7042 0.113 Uiso 1 1 calc R . .
H51B H 0.8341 0.2392 0.6970 0.113 Uiso 1 1 calc R . .
H51C H 0.8201 0.2767 0.6920 0.113 Uiso 1 1 calc R . .
C52A C 0.9397(5) 0.26351(16) 0.8067(4) 0.079(2) Uani 1 1 d . . .
H52A H 0.9453 0.2647 0.8551 0.118 Uiso 1 1 calc R . .
H52B H 0.9737 0.2828 0.7874 0.118 Uiso 1 1 calc R . .
H52C H 0.9856 0.2451 0.7913 0.118 Uiso 1 1 calc R . .
C53A C 0.5959(4) 0.36678(11) 0.7806(2) 0.0391(10) Uani 1 1 d . . .
H53A H 0.5664 0.3830 0.8126 0.047 Uiso 1 1 calc R . .
C54A C 0.4913(4) 0.35943(13) 0.7328(2) 0.0507(12) Uani 1 1 d . . .
H54A H 0.4231 0.3505 0.7574 0.076 Uiso 1 1 calc R . .
H54B H 0.5186 0.3441 0.6997 0.076 Uiso 1 1 calc R . .
H54C H 0.4653 0.3789 0.7106 0.076 Uiso 1 1 calc R . .
C55A C 0.7027(5) 0.38112(12) 0.7430(3) 0.0584(14) Uani 1 1 d . . .
H55A H 0.7694 0.3857 0.7741 0.088 Uiso 1 1 calc R . .
H55B H 0.6765 0.4007 0.7215 0.088 Uiso 1 1 calc R . .
H55C H 0.7306 0.3661 0.7095 0.088 Uiso 1 1 calc R . .
Si1B Si 0.17742(10) 0.57351(3) 0.67340(5) 0.0298(2) Uani 1 1 d . . .
Si2B Si 0.10899(10) 0.58623(2) 0.77990(5) 0.0296(2) Uani 1 1 d . . .
Si3B Si -0.03389(10) 0.57926(2) 0.69413(5) 0.0292(2) Uani 1 1 d . . .
Cl1B Cl 0.22362(11) 0.61286(3) 0.61704(6) 0.0484(3) Uani 1 1 d . . .
Cl2B Cl 0.13598(10) 0.54129(2) 0.81979(5) 0.0416(2) Uani 1 1 d . . .
Cl3B Cl -0.14792(10) 0.54059(3) 0.70662(6) 0.0428(3) Uani 1 1 d . . .
C1B C 0.2818(4) 0.53994(10) 0.6528(2) 0.0317(9) Uani 1 1 d . . .
C2B C 0.2416(4) 0.51232(10) 0.6194(2) 0.0326(9) Uani 1 1 d . . .
C3B C 0.3276(4) 0.49031(10) 0.5998(2) 0.0377(10) Uani 1 1 d . . .
H3BA H 0.3007 0.4719 0.5772 0.045 Uiso 1 1 calc R . .
C4B C 0.4513(4) 0.49409(10) 0.6118(2) 0.0347(9) Uani 1 1 d . . .
C5B C 0.4891(4) 0.52069(10) 0.6466(2) 0.0387(10) Uani 1 1 d . . .
H5BA H 0.5729 0.5233 0.6568 0.046 Uiso 1 1 calc R . .
C6B C 0.4068(4) 0.54353(10) 0.6668(2) 0.0366(10) Uani 1 1 d . . .
C7B C 0.1085(4) 0.50474(10) 0.6075(2) 0.0373(10) Uani 1 1 d . . .
H7BA H 0.0607 0.5240 0.6191 0.045 Uiso 1 1 calc R . .
C8B C 0.0775(5) 0.49636(15) 0.5363(2) 0.0574(14) Uani 1 1 d . . .
H8BA H 0.1043 0.5134 0.5071 0.086 Uiso 1 1 calc R . .
H8BB H -0.0106 0.4936 0.5315 0.086 Uiso 1 1 calc R . .
H8BC H 0.1189 0.4767 0.5242 0.086 Uiso 1 1 calc R . .
C9B C 0.0673(5) 0.47821(15) 0.6530(3) 0.0647(16) Uani 1 1 d . . .
H9BA H 0.0870 0.4837 0.6990 0.097 Uiso 1 1 calc R . .
H9BB H 0.1092 0.4586 0.6412 0.097 Uiso 1 1 calc R . .
H9BC H -0.0207 0.4752 0.6482 0.097 Uiso 1 1 calc R . .
C10B C 0.5412(4) 0.46928(11) 0.5868(2) 0.0418(10) Uani 1 1 d . . .
H10B H 0.5017 0.4481 0.5915 0.050 Uiso 1 1 calc R . .
C11B C 0.5617(6) 0.47467(15) 0.5144(3) 0.0675(16) Uani 1 1 d . . .
H11D H 0.6181 0.4587 0.4977 0.101 Uiso 1 1 calc R . .
H11E H 0.5963 0.4957 0.5078 0.101 Uiso 1 1 calc R . .
H11F H 0.4841 0.4731 0.4904 0.101 Uiso 1 1 calc R . .
C12B C 0.6600(5) 0.46825(15) 0.6246(3) 0.0666(16) Uani 1 1 d . . .
H12D H 0.7122 0.4518 0.6060 0.100 Uiso 1 1 calc R . .
H12E H 0.6443 0.4635 0.6712 0.100 Uiso 1 1 calc R . .
H12F H 0.7008 0.4888 0.6213 0.100 Uiso 1 1 calc R . .
C13B C 0.4581(4) 0.57107(11) 0.7073(2) 0.0449(12) Uani 1 1 d . . .
H13B H 0.3881 0.5848 0.7199 0.054 Uiso 1 1 calc R . .
C14B C 0.5459(5) 0.59135(13) 0.6667(4) 0.0703(18) Uani 1 1 d . . .
H14D H 0.5780 0.6085 0.6944 0.105 Uiso 1 1 calc R . .
H14E H 0.5025 0.6003 0.6286 0.105 Uiso 1 1 calc R . .
H14F H 0.6132 0.5782 0.6513 0.105 Uiso 1 1 calc R . .
C15B C 0.5168(5) 0.55887(15) 0.7717(3) 0.0679(17) Uani 1 1 d . . .
H15D H 0.4582 0.5458 0.7955 0.102 Uiso 1 1 calc R . .
H15E H 0.5411 0.5768 0.7994 0.102 Uiso 1 1 calc R . .
H15F H 0.5886 0.5462 0.7612 0.102 Uiso 1 1 calc R . .
C21B C 0.1127(4) 0.61656(9) 0.8474(2) 0.0319(9) Uani 1 1 d . . .
C22B C 0.1998(4) 0.64112(10) 0.8491(2) 0.0386(10) Uani 1 1 d . . .
C23B C 0.1940(4) 0.66352(10) 0.8995(2) 0.0404(10) Uani 1 1 d . . .
H23B H 0.2528 0.6799 0.9011 0.048 Uiso 1 1 calc R . .
C24B C 0.1044(4) 0.66248(10) 0.9477(2) 0.0380(10) Uani 1 1 d . . .
C25B C 0.0199(4) 0.63843(10) 0.9455(2) 0.0378(10) Uani 1 1 d . . .
H25B H -0.0411 0.6376 0.9783 0.045 Uiso 1 1 calc R . .
C26B C 0.0215(4) 0.61535(10) 0.8965(2) 0.0327(9) Uani 1 1 d . . .
C27B C 0.3003(5) 0.64315(12) 0.7996(2) 0.0455(12) Uani 1 1 d . . .
H27B H 0.2840 0.6269 0.7648 0.055 Uiso 1 1 calc R . .
C28B C 0.3100(7) 0.67493(17) 0.7651(4) 0.097(3) Uani 1 1 d . . .
H28D H 0.2315 0.6803 0.7448 0.146 Uiso 1 1 calc R . .
H28E H 0.3723 0.6738 0.7309 0.146 Uiso 1 1 calc R . .
H28F H 0.3325 0.6912 0.7975 0.146 Uiso 1 1 calc R . .
C29B C 0.4234(6) 0.6354(2) 0.8316(4) 0.097(3) Uani 1 1 d . . .
H29D H 0.4180 0.6150 0.8546 0.145 Uiso 1 1 calc R . .
H29E H 0.4452 0.6519 0.8634 0.145 Uiso 1 1 calc R . .
H29F H 0.4856 0.6341 0.7974 0.145 Uiso 1 1 calc R . .
C30B C 0.1020(5) 0.68668(11) 1.0035(3) 0.0471(12) Uani 1 1 d . . .
H30B H 0.0370 0.6799 1.0346 0.056 Uiso 1 1 calc R . .
C31B C 0.0664(6) 0.71875(13) 0.9778(3) 0.0721(18) Uani 1 1 d . . .
H31D H -0.0108 0.7172 0.9534 0.108 Uiso 1 1 calc R . .
H31E H 0.1297 0.7266 0.9482 0.108 Uiso 1 1 calc R . .
H31F H 0.0571 0.7334 1.0149 0.108 Uiso 1 1 calc R . .
C32B C 0.2201(5) 0.68766(13) 1.0427(3) 0.0558(13) Uani 1 1 d . . .
H32D H 0.2395 0.6665 1.0591 0.084 Uiso 1 1 calc R . .
H32E H 0.2115 0.7021 1.0802 0.084 Uiso 1 1 calc R . .
H32F H 0.2858 0.6951 1.0142 0.084 Uiso 1 1 calc R . .
C33B C -0.0719(4) 0.58875(11) 0.9005(2) 0.0390(10) Uani 1 1 d . . .
H33B H -0.0620 0.5751 0.8606 0.047 Uiso 1 1 calc R . .
C34B C -0.2035(5) 0.60061(15) 0.9010(3) 0.0682(16) Uani 1 1 d . . .
H34D H -0.2194 0.6132 0.8613 0.102 Uiso 1 1 calc R . .
H34E H -0.2163 0.6137 0.9404 0.102 Uiso 1 1 calc R . .
H34F H -0.2591 0.5825 0.9019 0.102 Uiso 1 1 calc R . .
C35B C -0.0480(6) 0.56881(12) 0.9605(3) 0.0604(14) Uani 1 1 d . . .
H35D H 0.0358 0.5610 0.9597 0.091 Uiso 1 1 calc R . .
H35E H -0.1044 0.5509 0.9607 0.091 Uiso 1 1 calc R . .
H35F H -0.0600 0.5815 1.0004 0.091 Uiso 1 1 calc R . .
C41B C -0.1193(4) 0.61086(10) 0.6457(2) 0.0351(9) Uani 1 1 d . . .
C42B C -0.1545(4) 0.63979(11) 0.6736(2) 0.0389(11) Uani 1 1 d . B .
C43B C -0.2226(5) 0.66079(11) 0.6352(3) 0.0486(12) Uani 1 1 d . . .
H43B H -0.2459 0.6804 0.6541 0.058 Uiso 1 1 calc R . .
C44B C -0.2575(5) 0.65443(13) 0.5713(3) 0.0557(14) Uani 1 1 d . C .
C45B C -0.2211(5) 0.62579(13) 0.5438(2) 0.0521(13) Uani 1 1 d . . .
H45B H -0.2446 0.6210 0.4996 0.062 Uiso 1 1 calc R . .
C46B C -0.1521(4) 0.60409(11) 0.5787(2) 0.0380(10) Uani 1 1 d . . .
C47B C -0.1193(5) 0.65023(10) 0.7417(3) 0.0513(13) Uani 1 1 d D . .
H47B H -0.0958 0.6311 0.7678 0.062 Uiso 0.60(3) 1 calc PR B 1
H47H H -0.0832 0.6323 0.7635 0.062 Uiso 0.40(3) 1 d PR B 2
C48B C -0.0023(11) 0.6708(3) 0.7318(6) 0.061(3) Uani 0.60(3) 1 d PDU B 1
H48D H 0.0582 0.6587 0.7073 0.091 Uiso 0.60(3) 1 calc PR B 1
H48E H 0.0316 0.6768 0.7750 0.091 Uiso 0.60(3) 1 calc PR B 1
H48F H -0.0235 0.6899 0.7068 0.091 Uiso 0.60(3) 1 calc PR B 1
C49B C -0.2095(13) 0.6685(3) 0.7807(5) 0.058(3) Uani 0.60(3) 1 d PDU B 1
H49D H -0.1770 0.6895 0.7903 0.086 Uiso 0.60(3) 1 calc PR B 1
H49E H -0.2256 0.6574 0.8223 0.086 Uiso 0.60(3) 1 calc PR B 1
H49F H -0.2853 0.6705 0.7552 0.086 Uiso 0.60(3) 1 calc PR B 1
C48F C -0.0404(19) 0.6784(4) 0.7512(13) 0.079(6) Uiso 0.40(3) 1 d PDU B 2
H48V H 0.0378 0.6749 0.7297 0.119 Uiso 0.40(3) 1 calc PR B 2
H48W H -0.0269 0.6820 0.7986 0.119 Uiso 0.40(3) 1 calc PR B 2
H48X H -0.0802 0.6970 0.7317 0.119 Uiso 0.40(3) 1 calc PR B 2
C49F C -0.2437(12) 0.6560(6) 0.7793(8) 0.060(5) Uiso 0.40(3) 1 d PDU B 2
H49V H -0.2946 0.6371 0.7759 0.090 Uiso 0.40(3) 1 calc PR B 2
H49W H -0.2866 0.6739 0.7591 0.090 Uiso 0.40(3) 1 calc PR B 2
H49X H -0.2267 0.6607 0.8259 0.090 Uiso 0.40(3) 1 calc PR B 2
C50B C -0.3355(6) 0.67837(18) 0.5340(3) 0.086(2) Uani 1 1 d D . .
H50B H -0.2998 0.6988 0.5493 0.103 Uiso 0.75(2) 1 calc PR C 1
H50F H -0.3310 0.6974 0.5597 0.103 Uiso 0.25(2) 1 d PR C 2
C51B C -0.3176(15) 0.6801(4) 0.4633(4) 0.095(4) Uani 0.75(2) 1 d PDU C 1
H51D H -0.3690 0.6968 0.4446 0.143 Uiso 0.75(2) 1 calc PR C 1
H51E H -0.3396 0.6598 0.4431 0.143 Uiso 0.75(2) 1 calc PR C 1
H51F H -0.2321 0.6847 0.4543 0.143 Uiso 0.75(2) 1 calc PR C 1
C52B C -0.4606(7) 0.6799(4) 0.5620(8) 0.102(5) Uani 0.75(2) 1 d PDU C 1
H52D H -0.5083 0.6959 0.5382 0.153 Uiso 0.75(2) 1 calc PR C 1
H52E H -0.4555 0.6855 0.6089 0.153 Uiso 0.75(2) 1 calc PR C 1
H52F H -0.5002 0.6593 0.5572 0.153 Uiso 0.75(2) 1 calc PR C 1
C51F C -0.275(3) 0.6876(11) 0.4702(13) 0.086(9) Uiso 0.25(2) 1 d PDU C 2
H51P H -0.3248 0.7035 0.4475 0.129 Uiso 0.25(2) 1 calc PR C 2
H51Q H -0.2677 0.6689 0.4418 0.129 Uiso 0.25(2) 1 calc PR C 2
H51R H -0.1944 0.6962 0.4797 0.129 Uiso 0.25(2) 1 calc PR C 2
C52F C -0.4640(17) 0.6676(9) 0.525(2) 0.095(9) Uiso 0.25(2) 1 d PDU C 2
H52P H -0.5102 0.6840 0.5009 0.143 Uiso 0.25(2) 1 calc PR C 2
H52Q H -0.5008 0.6639 0.5678 0.143 Uiso 0.25(2) 1 calc PR C 2
H52R H -0.4652 0.6480 0.4988 0.143 Uiso 0.25(2) 1 calc PR C 2
C53B C -0.1136(4) 0.57386(11) 0.5442(2) 0.0393(10) Uani 1 1 d . . .
H53B H -0.0655 0.5610 0.5766 0.047 Uiso 1 1 calc R . .
C54B C -0.0318(6) 0.58071(15) 0.4850(3) 0.0713(17) Uani 1 1 d . . .
H54D H 0.0377 0.5936 0.4995 0.107 Uiso 1 1 calc R . .
H54E H -0.0783 0.5922 0.4512 0.107 Uiso 1 1 calc R . .
H54F H -0.0024 0.5608 0.4665 0.107 Uiso 1 1 calc R . .
C55B C -0.2219(5) 0.55417(15) 0.5217(3) 0.0673(16) Uani 1 1 d . . .
H55D H -0.2741 0.5497 0.5596 0.101 Uiso 1 1 calc R . .
H55E H -0.1931 0.5342 0.5028 0.101 Uiso 1 1 calc R . .
H55F H -0.2684 0.5658 0.4881 0.101 Uiso 1 1 calc R . .
Si1C Si 0.11667(10) 0.57177(2) 0.15945(5) 0.0296(2) Uani 1 1 d . . .
Si2C Si 0.18446(10) 0.57900(3) 0.26913(5) 0.0317(2) Uani 1 1 d . . .
Si3C Si 0.32859(10) 0.57644(3) 0.18364(6) 0.0320(3) Uani 1 1 d . . .
Cl1C Cl 0.07466(10) 0.61471(2) 0.11389(5) 0.0410(2) Uani 1 1 d . . .
Cl2C Cl 0.16357(11) 0.53186(2) 0.29710(6) 0.0475(3) Uani 1 1 d . . .
Cl3C Cl 0.44420(10) 0.53777(3) 0.19090(6) 0.0492(3) Uani 1 1 d . . .
C1C C 0.0087(4) 0.54002(10) 0.1301(2) 0.0344(9) Uani 1 1 d . . .
C2C C 0.0477(4) 0.51356(9) 0.0923(2) 0.0361(9) Uani 1 1 d . . .
C3C C -0.0385(4) 0.49157(10) 0.0714(2) 0.0398(10) Uani 1 1 d . . .
H3CA H -0.0123 0.4738 0.0466 0.048 Uiso 1 1 calc R . .
C4C C -0.1602(4) 0.49452(10) 0.0852(2) 0.0391(11) Uani 1 1 d . D .
C5C C -0.1960(4) 0.52052(10) 0.1228(3) 0.0443(11) Uani 1 1 d . . .
H5CA H -0.2794 0.5227 0.1337 0.053 Uiso 1 1 calc R . .
C6C C -0.1154(4) 0.54310(10) 0.1448(2) 0.0377(10) Uani 1 1 d . . .
C7C C 0.1801(4) 0.50721(10) 0.0775(2) 0.0424(11) Uani 1 1 d . . .
H7CA H 0.2263 0.5271 0.0868 0.051 Uiso 1 1 calc R . .
C8C C 0.2031(5) 0.49820(13) 0.0053(3) 0.0567(13) Uani 1 1 d . . .
H8CA H 0.1708 0.5147 -0.0238 0.085 Uiso 1 1 calc R . .
H8CB H 0.1625 0.4781 -0.0047 0.085 Uiso 1 1 calc R . .
H8CC H 0.2907 0.4959 -0.0017 0.085 Uiso 1 1 calc R . .
C9C C 0.2292(5) 0.48188(13) 0.1240(3) 0.0574(14) Uani 1 1 d . . .
H9CA H 0.2133 0.4880 0.1698 0.086 Uiso 1 1 calc R . .
H9CB H 0.3170 0.4796 0.1177 0.086 Uiso 1 1 calc R . .
H9CC H 0.1888 0.4618 0.1143 0.086 Uiso 1 1 calc R . .
C10C C -0.2505(5) 0.46935(11) 0.0611(3) 0.0531(13) Uani 1 1 d D . .
H10C H -0.2095 0.4572 0.0252 0.064 Uiso 0.85(2) 1 calc PR D 1
H10F H -0.2220 0.4616 0.0194 0.064 Uiso 0.15(2) 1 d PR D 2
C11C C -0.3658(7) 0.48309(17) 0.0316(6) 0.064(3) Uani 0.85(2) 1 d PDU D 1
H11G H -0.3457 0.4957 -0.0074 0.097 Uiso 0.85(2) 1 calc PR D 1
H11H H -0.4053 0.4965 0.0644 0.097 Uiso 0.85(2) 1 calc PR D 1
H11I H -0.4209 0.4659 0.0187 0.097 Uiso 0.85(2) 1 calc PR D 1
C12C C -0.2772(14) 0.4463(3) 0.1154(5) 0.094(4) Uani 0.85(2) 1 d PDU D 1
H12G H -0.2007 0.4385 0.1344 0.140 Uiso 0.85(2) 1 calc PR D 1
H12H H -0.3243 0.4286 0.0975 0.140 Uiso 0.85(2) 1 calc PR D 1
H12I H -0.3242 0.4569 0.1499 0.140 Uiso 0.85(2) 1 calc PR D 1
C11G C -0.3834(18) 0.4794(9) 0.068(3) 0.057(9) Uiso 0.15(2) 1 d PDU D 2
H11P H -0.4108 0.4748 0.1130 0.086 Uiso 0.15(2) 1 calc PR D 2
H11Q H -0.4337 0.4677 0.0362 0.086 Uiso 0.15(2) 1 calc PR D 2
H11R H -0.3908 0.5021 0.0594 0.086 Uiso 0.15(2) 1 calc PR D 2
C12G C -0.225(5) 0.4400(9) 0.102(2) 0.070(10) Uiso 0.15(2) 1 d PDU D 2
H12P H -0.1378 0.4390 0.1123 0.105 Uiso 0.15(2) 1 calc PR D 2
H12Q H -0.2484 0.4213 0.0761 0.105 Uiso 0.15(2) 1 calc PR D 2
H12R H -0.2715 0.4408 0.1426 0.105 Uiso 0.15(2) 1 calc PR D 2
C13C C -0.1645(4) 0.57050(11) 0.1859(2) 0.0383(10) Uani 1 1 d . . .
H13C H -0.0941 0.5843 0.1979 0.046 Uiso 1 1 calc R . .
C14C C -0.2551(4) 0.59070(11) 0.1457(3) 0.0512(12) Uani 1 1 d . . .
H14G H -0.2166 0.5978 0.1049 0.077 Uiso 1 1 calc R . .
H14H H -0.2792 0.6091 0.1720 0.077 Uiso 1 1 calc R . .
H14I H -0.3271 0.5781 0.1348 0.077 Uiso 1 1 calc R . .
C15C C -0.2189(6) 0.55834(13) 0.2500(3) 0.0625(15) Uani 1 1 d . . .
H15G H -0.1587 0.5454 0.2735 0.094 Uiso 1 1 calc R . .
H15H H -0.2911 0.5456 0.2400 0.094 Uiso 1 1 calc R . .
H15I H -0.2420 0.5763 0.2779 0.094 Uiso 1 1 calc R . .
C21C C 0.1775(4) 0.60691(9) 0.3413(2) 0.0331(9) Uani 1 1 d . . .
C22C C 0.0951(4) 0.63267(10) 0.3415(2) 0.0383(10) Uani 1 1 d D E .
C23C C 0.1033(4) 0.65469(10) 0.3923(2) 0.0389(10) Uani 1 1 d . . .
H23C H 0.0488 0.6721 0.3919 0.047 Uiso 1 1 calc R . .
C24C C 0.1876(4) 0.65245(9) 0.4438(2) 0.0359(9) Uani 1 1 d . . .
C25C C 0.2677(4) 0.62714(10) 0.4428(2) 0.0346(9) Uani 1 1 d . . .
H25C H 0.3268 0.6253 0.4771 0.042 Uiso 1 1 calc R . .
C26C C 0.2646(4) 0.60406(9) 0.3929(2) 0.0338(9) Uani 1 1 d . . .
C27C C -0.0018(5) 0.63742(12) 0.2893(3) 0.0568(14) Uani 1 1 d D . .
H27C H 0.0037 0.6193 0.2577 0.068 Uiso 0.904(18) 1 calc PR E 1
H27E H 0.0136 0.6234 0.2531 0.068 Uiso 0.096(18) 1 d PR E 2
C28C C 0.0155(9) 0.66777(16) 0.2493(4) 0.090(3) Uani 0.904(18) 1 d PDU E 1
H28G H 0.0979 0.6682 0.2312 0.135 Uiso 0.904(18) 1 calc PR E 1
H28H H 0.0038 0.6861 0.2780 0.135 Uiso 0.904(18) 1 calc PR E 1
H28I H -0.0440 0.6684 0.2129 0.135 Uiso 0.904(18) 1 calc PR E 1
C29C C -0.1272(5) 0.6366(3) 0.3192(4) 0.096(3) Uani 0.904(18) 1 d PDU E 1
H29G H -0.1373 0.6168 0.3440 0.144 Uiso 0.904(18) 1 calc PR E 1
H29H H -0.1887 0.6377 0.2839 0.144 Uiso 0.904(18) 1 calc PR E 1
H29I H -0.1369 0.6545 0.3492 0.144 Uiso 0.904(18) 1 calc PR E 1
C28G C -0.036(6) 0.6719(5) 0.281(4) 0.085(11) Uiso 0.096(18) 1 d PDU E 2
H28M H -0.1155 0.6756 0.3016 0.128 Uiso 0.096(18) 1 calc PR E 2
H28N H -0.0405 0.6772 0.2343 0.128 Uiso 0.096(18) 1 calc PR E 2
H28O H 0.0253 0.6851 0.3032 0.128 Uiso 0.096(18) 1 calc PR E 2
C29G C -0.116(3) 0.6184(17) 0.308(3) 0.093(11) Uiso 0.096(18) 1 d PDU E 2
H29M H -0.0910 0.5979 0.3265 0.140 Uiso 0.096(18) 1 calc PR E 2
H29N H -0.1671 0.6151 0.2691 0.140 Uiso 0.096(18) 1 calc PR E 2
H29O H -0.1617 0.6300 0.3418 0.140 Uiso 0.096(18) 1 calc PR E 2
C30C C 0.1959(4) 0.67703(10) 0.4976(2) 0.0412(11) Uani 1 1 d . . .
H30C H 0.2574 0.6695 0.5308 0.049 Uiso 1 1 calc R . .
C31C C 0.2417(5) 0.70836(12) 0.4696(3) 0.0578(14) Uani 1 1 d . . .
H31G H 0.3196 0.7050 0.4476 0.087 Uiso 1 1 calc R . .
H31H H 0.2526 0.7236 0.5057 0.087 Uiso 1 1 calc R . .
H31I H 0.1823 0.7166 0.4376 0.087 Uiso 1 1 calc R . .
C32C C 0.0750(5) 0.68140(13) 0.5339(3) 0.0544(13) Uani 1 1 d . . .
H32G H 0.0849 0.6975 0.5684 0.082 Uiso 1 1 calc R . .
H32H H 0.0509 0.6613 0.5541 0.082 Uiso 1 1 calc R . .
H32I H 0.0120 0.6882 0.5024 0.082 Uiso 1 1 calc R . .
C33C C 0.3505(4) 0.57615(11) 0.3991(2) 0.0435(11) Uani 1 1 d . . .
H33C H 0.3529 0.5653 0.3552 0.052 Uiso 1 1 calc R . .
C34C C 0.4811(5) 0.58533(15) 0.4181(4) 0.081(2) Uani 1 1 d . . .
H34G H 0.5313 0.5663 0.4212 0.122 Uiso 1 1 calc R . .
H34H H 0.4813 0.5962 0.4609 0.122 Uiso 1 1 calc R . .
H34I H 0.5141 0.5994 0.3843 0.122 Uiso 1 1 calc R . .
C35C C 0.3018(6) 0.55295(13) 0.4485(3) 0.0658(17) Uani 1 1 d . . .
H35G H 0.2191 0.5467 0.4356 0.099 Uiso 1 1 calc R . .
H35H H 0.3003 0.5628 0.4924 0.099 Uiso 1 1 calc R . .
H35I H 0.3542 0.5342 0.4498 0.099 Uiso 1 1 calc R . .
C41C C 0.4105(4) 0.60982(10) 0.1421(2) 0.0340(9) Uani 1 1 d . . .
C42C C 0.4462(4) 0.63813(10) 0.1763(2) 0.0385(10) Uani 1 1 d . F .
C43C C 0.5082(4) 0.66128(11) 0.1418(2) 0.0438(11) Uani 1 1 d . . .
H43C H 0.5301 0.6802 0.1643 0.053 Uiso 1 1 calc R . .
C44C C 0.5394(4) 0.65797(11) 0.0758(2) 0.0430(11) Uani 1 1 d . . .
C45C C 0.5043(4) 0.63086(11) 0.0434(2) 0.0438(11) Uani 1 1 d . . .
H45C H 0.5243 0.6285 -0.0019 0.053 Uiso 1 1 calc R . .
C46C C 0.4400(4) 0.60661(10) 0.0747(2) 0.0360(10) Uani 1 1 d . . .
C47C C 0.4182(5) 0.64414(11) 0.2478(2) 0.0491(12) Uani 1 1 d D . .
H47D H 0.3584 0.6280 0.2629 0.059 Uiso 0.68(2) 1 calc PR F 1
H47E H 0.3897 0.6249 0.2674 0.059 Uiso 0.32(2) 1 d PR F 2
C48C C 0.3670(14) 0.6765(2) 0.2616(5) 0.081(4) Uani 0.68(2) 1 d PDU F 1
H48J H 0.2896 0.6791 0.2379 0.122 Uiso 0.68(2) 1 calc PR F 1
H48K H 0.4245 0.6926 0.2467 0.122 Uiso 0.68(2) 1 calc PR F 1
H48L H 0.3538 0.6789 0.3092 0.122 Uiso 0.68(2) 1 calc PR F 1
C49C C 0.5374(9) 0.6399(4) 0.2879(4) 0.091(4) Uani 0.68(2) 1 d PDU F 1
H49J H 0.5785 0.6206 0.2735 0.136 Uiso 0.68(2) 1 calc PR F 1
H49K H 0.5187 0.6384 0.3350 0.136 Uiso 0.68(2) 1 calc PR F 1
H49L H 0.5905 0.6581 0.2805 0.136 Uiso 0.68(2) 1 calc PR F 1
C48G C 0.3096(18) 0.6665(6) 0.2475(12) 0.072(6) Uiso 0.32(2) 1 d PDU F 2
H48M H 0.2490 0.6591 0.2152 0.107 Uiso 0.32(2) 1 calc PR F 2
H48N H 0.3365 0.6878 0.2356 0.107 Uiso 0.32(2) 1 calc PR F 2
H48O H 0.2734 0.6669 0.2916 0.107 Uiso 0.32(2) 1 calc PR F 2
C49G C 0.5222(16) 0.6567(6) 0.2880(10) 0.070(6) Uiso 0.32(2) 1 d PDU F 2
H49M H 0.5133 0.6795 0.2932 0.105 Uiso 0.32(2) 1 calc PR F 2
H49N H 0.5987 0.6521 0.2655 0.105 Uiso 0.32(2) 1 calc PR F 2
H49O H 0.5228 0.6466 0.3316 0.105 Uiso 0.32(2) 1 calc PR F 2
C50C C 0.6139(5) 0.68406(11) 0.0440(2) 0.0493(12) Uani 1 1 d . . .
H50C H 0.5844 0.7045 0.0628 0.059 Uiso 1 1 calc R . .
C51C C 0.5986(7) 0.68636(15) -0.0301(3) 0.0721(18) Uani 1 1 d . . .
H51G H 0.5122 0.6885 -0.0413 0.108 Uiso 1 1 calc R . .
H51H H 0.6308 0.6672 -0.0508 0.108 Uiso 1 1 calc R . .
H51I H 0.6431 0.7048 -0.0464 0.108 Uiso 1 1 calc R . .
C52C C 0.7489(5) 0.68082(16) 0.0646(3) 0.0737(18) Uani 1 1 d . . .
H52G H 0.7961 0.6977 0.0440 0.110 Uiso 1 1 calc R . .
H52H H 0.7798 0.6603 0.0500 0.110 Uiso 1 1 calc R . .
H52I H 0.7563 0.6824 0.1128 0.110 Uiso 1 1 calc R . .
C53C C 0.4027(4) 0.57803(10) 0.0337(2) 0.0400(10) Uani 1 1 d . . .
H53C H 0.3708 0.5618 0.0649 0.048 Uiso 1 1 calc R . .
C54C C 0.3003(5) 0.58617(13) -0.0147(3) 0.0563(13) Uani 1 1 d . . .
H54G H 0.2786 0.5674 -0.0405 0.084 Uiso 1 1 calc R . .
H54H H 0.3273 0.6029 -0.0446 0.084 Uiso 1 1 calc R . .
H54I H 0.2292 0.5934 0.0098 0.084 Uiso 1 1 calc R . .
C55C C 0.5094(5) 0.56339(13) -0.0025(3) 0.0583(14) Uani 1 1 d . . .
H55G H 0.5737 0.5580 0.0295 0.087 Uiso 1 1 calc R . .
H55H H 0.5409 0.5785 -0.0347 0.087 Uiso 1 1 calc R . .
H55I H 0.4824 0.5442 -0.0254 0.087 Uiso 1 1 calc R . .
Si1D Si 0.37513(10) 0.36906(2) 0.41636(5) 0.0303(2) Uani 1 1 d . . .
Si2D Si 0.30020(10) 0.35802(2) 0.52244(5) 0.0313(2) Uani 1 1 d . . .
Si3D Si 0.16203(10) 0.36305(3) 0.43450(6) 0.0323(3) Uani 1 1 d . . .
Cl1D Cl 0.42180(10) 0.32795(2) 0.36590(6) 0.0438(3) Uani 1 1 d . . .
Cl2D Cl 0.31295(11) 0.40429(2) 0.55776(6) 0.0453(3) Uani 1 1 d . . .
Cl3D Cl 0.04701(10) 0.40152(3) 0.44338(6) 0.0447(3) Uani 1 1 d . . .
C1D C 0.4802(4) 0.40193(9) 0.39163(19) 0.0319(9) Uani 1 1 d . . .
C2D C 0.4388(4) 0.42939(10) 0.3588(2) 0.0374(10) Uani 1 1 d . . .
C3D C 0.5236(5) 0.45138(10) 0.3370(2) 0.0438(11) Uani 1 1 d . . .
H3DA H 0.4952 0.4697 0.3146 0.053 Uiso 1 1 calc R . .
C4D C 0.6467(5) 0.44767(11) 0.3465(2) 0.0467(12) Uani 1 1 d . G .
C5D C 0.6862(4) 0.42099(11) 0.3806(2) 0.0434(11) Uani 1 1 d . . .
H5DA H 0.7708 0.4182 0.3883 0.052 Uiso 1 1 calc R . .
C6D C 0.6067(4) 0.39842(10) 0.4037(2) 0.0369(10) Uani 1 1 d . . .
C7D C 0.3042(4) 0.43668(10) 0.3492(2) 0.0416(11) Uani 1 1 d . . .
H7DA H 0.2578 0.4169 0.3588 0.050 Uiso 1 1 calc R . .
C8D C 0.2709(5) 0.44708(13) 0.2782(3) 0.0589(14) Uani 1 1 d . . .
H8DA H 0.1833 0.4512 0.2752 0.088 Uiso 1 1 calc R . .
H8DB H 0.2926 0.4303 0.2471 0.088 Uiso 1 1 calc R . .
H8DC H 0.3155 0.4664 0.2673 0.088 Uiso 1 1 calc R . .
C9D C 0.2642(5) 0.46150(13) 0.3980(3) 0.0545(13) Uani 1 1 d . . .
H9DA H 0.1777 0.4661 0.3911 0.082 Uiso 1 1 calc R . .
H9DB H 0.3117 0.4808 0.3915 0.082 Uiso 1 1 calc R . .
H9DC H 0.2773 0.4537 0.4432 0.082 Uiso 1 1 calc R . .
C10D C 0.7353(5) 0.47305(12) 0.3243(3) 0.0552(13) Uani 1 1 d D . .
H10D H 0.6920 0.4853 0.2890 0.066 Uiso 0.817(14) 1 calc PR G 1
H10E H 0.6877 0.4899 0.3009 0.066 Uiso 0.183(14) 1 d PR G 2
C11D C 0.8501(6) 0.46060(17) 0.2929(4) 0.070(3) Uani 0.817(14) 1 d PD G 1
H11J H 0.8288 0.4483 0.2533 0.105 Uiso 0.817(14) 1 calc PR G 1
H11K H 0.8935 0.4471 0.3245 0.105 Uiso 0.817(14) 1 calc PR G 1
H11L H 0.9023 0.4784 0.2805 0.105 Uiso 0.817(14) 1 calc PR G 1
C12D C 0.7601(9) 0.49582(18) 0.3790(3) 0.087(3) Uani 0.817(14) 1 d PDU G 1
H12J H 0.6945 0.5114 0.3807 0.130 Uiso 0.817(14) 1 calc PR G 1
H12K H 0.8375 0.5066 0.3712 0.130 Uiso 0.817(14) 1 calc PR G 1
H12L H 0.7646 0.4844 0.4211 0.130 Uiso 0.817(14) 1 calc PR G 1
C11H C 0.783(5) 0.4666(17) 0.2558(13) 0.17(3) Uiso 0.183(14) 1 d PD G 2
H11M H 0.7179 0.4571 0.2287 0.249 Uiso 0.183(14) 1 calc PR G 2
H11N H 0.8517 0.4520 0.2587 0.249 Uiso 0.183(14) 1 calc PR G 2
H11O H 0.8086 0.4864 0.2355 0.249 Uiso 0.183(14) 1 calc PR G 2
C12H C 0.841(3) 0.4754(14) 0.3741(19) 0.117(19) Uiso 0.183(14) 1 d PD G 2
H12M H 0.8127 0.4852 0.4150 0.175 Uiso 0.183(14) 1 calc PR G 2
H12N H 0.9064 0.4883 0.3553 0.175 Uiso 0.183(14) 1 calc PR G 2
H12O H 0.8723 0.4542 0.3838 0.175 Uiso 0.183(14) 1 calc PR G 2
C13D C 0.6578(4) 0.37121(12) 0.4441(2) 0.0389(10) Uani 1 1 d . . .
H13D H 0.5880 0.3577 0.4579 0.047 Uiso 1 1 calc R . .
C14D C 0.7440(5) 0.35070(12) 0.4034(3) 0.0566(13) Uani 1 1 d . . .
H14J H 0.7008 0.3425 0.3644 0.085 Uiso 1 1 calc R . .
H14K H 0.7730 0.3330 0.4305 0.085 Uiso 1 1 calc R . .
H14L H 0.8135 0.3634 0.3893 0.085 Uiso 1 1 calc R . .
C15D C 0.7200(5) 0.38370(14) 0.5068(3) 0.0608(14) Uani 1 1 d . . .
H15J H 0.7524 0.3659 0.5326 0.091 Uiso 1 1 calc R . .
H15K H 0.6609 0.3953 0.5333 0.091 Uiso 1 1 calc R . .
H15L H 0.7867 0.3978 0.4947 0.091 Uiso 1 1 calc R . .
C21D C 0.3057(4) 0.32893(10) 0.5929(2) 0.0337(9) Uani 1 1 d . . .
C22D C 0.3918(4) 0.30421(10) 0.5956(2) 0.0387(10) Uani 1 1 d . . .
C23D C 0.3858(4) 0.28258(10) 0.6471(2) 0.0389(10) Uani 1 1 d . . .
H23D H 0.4445 0.2662 0.6492 0.047 Uiso 1 1 calc R . .
C24D C 0.2980(4) 0.28400(10) 0.6953(2) 0.0378(10) Uani 1 1 d . . .
C25D C 0.2122(4) 0.30801(10) 0.6910(2) 0.0354(9) Uani 1 1 d . . .
H25D H 0.1505 0.3090 0.7235 0.042 Uiso 1 1 calc R . .
C26D C 0.2130(4) 0.33054(10) 0.6415(2) 0.0342(9) Uani 1 1 d . . .
C27D C 0.4947(4) 0.30160(11) 0.5461(2) 0.0453(11) Uani 1 1 d . . .
H27D H 0.4760 0.3163 0.5087 0.054 Uiso 1 1 calc R . .
C28D C 0.5075(7) 0.26852(15) 0.5171(4) 0.094(2) Uani 1 1 d . . .
H28J H 0.4301 0.2621 0.4969 0.141 Uiso 1 1 calc R . .
H28K H 0.5296 0.2537 0.5524 0.141 Uiso 1 1 calc R . .
H28L H 0.5710 0.2686 0.4835 0.141 Uiso 1 1 calc R . .
C29D C 0.6129(6) 0.3122(2) 0.5773(3) 0.087(2) Uani 1 1 d . . .
H29J H 0.6036 0.3336 0.5947 0.130 Uiso 1 1 calc R . .
H29K H 0.6771 0.3119 0.5441 0.130 Uiso 1 1 calc R . .
H29L H 0.6347 0.2978 0.6135 0.130 Uiso 1 1 calc R . .
C30D C 0.2923(4) 0.25986(10) 0.7515(2) 0.0439(11) Uani 1 1 d . . .
H30D H 0.2277 0.2668 0.7827 0.053 Uiso 1 1 calc R . .
C31D C 0.2561(6) 0.22755(12) 0.7241(3) 0.0665(16) Uani 1 1 d . . .
H31J H 0.1784 0.2293 0.7003 0.100 Uiso 1 1 calc R . .
H31K H 0.2478 0.2125 0.7607 0.100 Uiso 1 1 calc R . .
H31L H 0.3189 0.2201 0.6938 0.100 Uiso 1 1 calc R . .
C32D C 0.4129(5) 0.25797(13) 0.7902(3) 0.0575(14) Uani 1 1 d . . .
H32J H 0.4343 0.2790 0.8071 0.086 Uiso 1 1 calc R . .
H32K H 0.4772 0.2504 0.7609 0.086 Uiso 1 1 calc R . .
H32L H 0.4042 0.2433 0.8273 0.086 Uiso 1 1 calc R . .
C33D C 0.1174(4) 0.35669(11) 0.6436(2) 0.0389(10) Uani 1 1 d . . .
H33D H 0.1215 0.3683 0.6007 0.047 Uiso 1 1 calc R . .
C34D C -0.0106(5) 0.34418(14) 0.6499(4) 0.0720(18) Uani 1 1 d . . .
H34J H -0.0284 0.3298 0.6132 0.108 Uiso 1 1 calc R . .
H34K H -0.0682 0.3618 0.6489 0.108 Uiso 1 1 calc R . .
H34L H -0.0182 0.3328 0.6919 0.108 Uiso 1 1 calc R . .
C35D C 0.1476(6) 0.38038(13) 0.6987(3) 0.0647(16) Uani 1 1 d . . .
H35J H 0.0861 0.3971 0.6990 0.097 Uiso 1 1 calc R . .
H35K H 0.2278 0.3897 0.6908 0.097 Uiso 1 1 calc R . .
H35L H 0.1482 0.3695 0.7414 0.097 Uiso 1 1 calc R . .
C41D C 0.0802(4) 0.33102(10) 0.3866(2) 0.0349(9) Uani 1 1 d . . .
C42D C 0.0428(4) 0.30232(11) 0.4158(2) 0.0411(10) Uani 1 1 d . H .
C43D C -0.0233(5) 0.28061(11) 0.3789(3) 0.0490(12) Uani 1 1 d . . .
H43D H -0.0470 0.2613 0.3991 0.059 Uiso 1 1 calc R . .
C44D C -0.0561(5) 0.28594(12) 0.3138(3) 0.0504(12) Uani 1 1 d . I .
C45D C -0.0204(4) 0.31406(12) 0.2848(3) 0.0478(12) Uani 1 1 d . . .
H45D H -0.0430 0.3182 0.2402 0.057 Uiso 1 1 calc R . .
C46D C 0.0483(4) 0.33648(11) 0.3196(2) 0.0377(10) Uani 1 1 d . . .
C47D C 0.0758(5) 0.29295(11) 0.4863(2) 0.0521(13) Uani 1 1 d D . .
H47F H 0.1014 0.3125 0.5105 0.063 Uiso 0.80(2) 1 calc PR H 1
H47G H 0.1210 0.3093 0.5083 0.063 Uiso 0.20(2) 1 d PR H 2
C48D C 0.1844(11) 0.2705(3) 0.4848(5) 0.078(3) Uani 0.80(2) 1 d PDU H 1
H48P H 0.2501 0.2801 0.4592 0.118 Uiso 0.80(2) 1 calc PR H 1
H48Q H 0.1599 0.2506 0.4641 0.118 Uiso 0.80(2) 1 calc PR H 1
H48R H 0.2130 0.2665 0.5300 0.118 Uiso 0.80(2) 1 calc PR H 1
C49D C -0.0287(10) 0.2780(3) 0.5242(4) 0.081(3) Uani 0.80(2) 1 d PDU H 1
H49P H -0.0067 0.2564 0.5368 0.121 Uiso 0.80(2) 1 calc PR H 1
H49Q H -0.1017 0.2776 0.4961 0.121 Uiso 0.80(2) 1 calc PR H 1
H49R H -0.0447 0.2904 0.5640 0.121 Uiso 0.80(2) 1 calc PR H 1
C48H C 0.127(5) 0.2597(6) 0.489(2) 0.089(9) Uiso 0.20(2) 1 d PDU H 2
H48S H 0.2068 0.2593 0.4688 0.134 Uiso 0.20(2) 1 calc PR H 2
H48T H 0.0717 0.2453 0.4659 0.134 Uiso 0.20(2) 1 calc PR H 2
H48U H 0.1341 0.2531 0.5357 0.134 Uiso 0.20(2) 1 calc PR H 2
C49H C -0.046(2) 0.2947(12) 0.523(2) 0.083(9) Uiso 0.20(2) 1 d PDU H 2
H49S H -0.0879 0.3144 0.5113 0.125 Uiso 0.20(2) 1 calc PR H 2
H49T H -0.0303 0.2944 0.5710 0.125 Uiso 0.20(2) 1 calc PR H 2
H49U H -0.0966 0.2766 0.5108 0.125 Uiso 0.20(2) 1 calc PR H 2
C50D C -0.1338(5) 0.26113(14) 0.2790(3) 0.0620(15) Uani 1 1 d D . .
H50D H -0.1152 0.2405 0.3008 0.074 Uiso 0.76(3) 1 calc PR I 1
H50E H -0.0997 0.2408 0.2886 0.074 Uiso 0.24(3) 1 d PR I 2
C51D C -0.1031(13) 0.2574(3) 0.2065(4) 0.074(3) Uani 0.76(3) 1 d PDU I 1
H51J H -0.0147 0.2569 0.2014 0.111 Uiso 0.76(3) 1 calc PR I 1
H51K H -0.1368 0.2752 0.1814 0.111 Uiso 0.76(3) 1 calc PR I 1
H51L H -0.1382 0.2377 0.1897 0.111 Uiso 0.76(3) 1 calc PR I 1
C52D C -0.2647(6) 0.2679(3) 0.2911(9) 0.091(4) Uani 0.76(3) 1 d PDU I 1
H52J H -0.2970 0.2812 0.2553 0.136 Uiso 0.76(3) 1 calc PR I 1
H52K H -0.2730 0.2789 0.3333 0.136 Uiso 0.76(3) 1 calc PR I 1
H52L H -0.3101 0.2480 0.2925 0.136 Uiso 0.76(3) 1 calc PR I 1
C51H C -0.159(4) 0.2663(9) 0.2067(8) 0.079(8) Uiso 0.24(3) 1 d PDU I 2
H51M H -0.0829 0.2658 0.1822 0.119 Uiso 0.24(3) 1 calc PR I 2
H51N H -0.1986 0.2869 0.2004 0.119 Uiso 0.24(3) 1 calc PR I 2
H51O H -0.2134 0.2496 0.1902 0.119 Uiso 0.24(3) 1 calc PR I 2
C52H C -0.253(2) 0.2573(9) 0.3171(15) 0.073(8) Uiso 0.24(3) 1 d PDU I 2
H52M H -0.2380 0.2605 0.3645 0.109 Uiso 0.24(3) 1 calc PR I 2
H52N H -0.2860 0.2360 0.3098 0.109 Uiso 0.24(3) 1 calc PR I 2
H52O H -0.3125 0.2730 0.3014 0.109 Uiso 0.24(3) 1 calc PR I 2
C53D C 0.0886(4) 0.36622(11) 0.2826(2) 0.0403(10) Uani 1 1 d . . .
H53D H 0.1275 0.3808 0.3154 0.048 Uiso 1 1 calc R . .
C54D C 0.1810(5) 0.35870(14) 0.2309(3) 0.0662(15) Uani 1 1 d . . .
H54J H 0.2507 0.3480 0.2516 0.099 Uiso 1 1 calc R . .
H54K H 0.2082 0.3783 0.2100 0.099 Uiso 1 1 calc R . .
H54L H 0.1444 0.3448 0.1974 0.099 Uiso 1 1 calc R . .
C55D C -0.0195(5) 0.38325(15) 0.2521(3) 0.0722(18) Uani 1 1 d . . .
H55J H 0.0086 0.4022 0.2291 0.108 Uiso 1 1 calc R . .
H55K H -0.0762 0.3893 0.2870 0.108 Uiso 1 1 calc R . .
H55L H -0.0608 0.3692 0.2206 0.108 Uiso 1 1 calc R . .

loop_
_atom_site_aniso_label
_atom_site_aniso_U_11
_atom_site_aniso_U_22
_atom_site_aniso_U_33
_atom_site_aniso_U_23
_atom_site_aniso_U_13
_atom_site_aniso_U_12
Si1A 0.0268(5) 0.0269(5) 0.0334(5) 0.0012(4) -0.0013(4) -0.0010(4)
Si2A 0.0292(5) 0.0264(5) 0.0315(5) -0.0013(4) -0.0002(4) 0.0004(4)
Si3A 0.0244(5) 0.0257(5) 0.0362(6) 0.0003(4) 0.0001(4) -0.0004(4)
Cl1A 0.0464(6) 0.0328(5) 0.0448(6) -0.0062(4) -0.0033(5) -0.0045(5)
Cl2A 0.0534(7) 0.0281(5) 0.0497(6) -0.0070(4) -0.0027(5) 0.0045(5)
Cl3A 0.0327(5) 0.0325(5) 0.0629(7) -0.0074(5) 0.0035(5) -0.0083(4)
C1A 0.032(2) 0.0267(19) 0.036(2) 0.0040(17) -0.0021(17) 0.0010(17)
C2A 0.031(2) 0.031(2) 0.042(2) 0.0016(18) 0.0027(18) -0.0043(18)
C3A 0.037(2) 0.0238(19) 0.046(2) 0.0051(17) -0.005(2) -0.0030(17)
C4A 0.034(2) 0.029(2) 0.048(2) 0.0014(18) -0.0065(19) 0.0012(17)
C5A 0.028(2) 0.039(2) 0.056(3) 0.010(2) -0.002(2) 0.0021(19)
C6A 0.030(2) 0.029(2) 0.043(2) 0.0113(19) -0.0027(18) -0.0005(18)
C7A 0.034(2) 0.031(2) 0.048(2) 0.0084(19) 0.006(2) -0.0027(18)
C8A 0.058(3) 0.058(3) 0.053(3) 0.010(3) 0.011(3) -0.009(3)
C9A 0.036(3) 0.052(3) 0.067(3) -0.004(3) -0.002(2) -0.009(2)
C10A 0.038(2) 0.032(2) 0.051(3) 0.0130(19) -0.010(2) -0.0003(18)
C11A 0.049(3) 0.045(3) 0.080(4) 0.012(3) -0.023(3) -0.005(2)
C12A 0.076(4) 0.052(3) 0.065(3) -0.001(3) -0.009(3) 0.028(3)
C13A 0.037(2) 0.035(2) 0.059(3) 0.019(2) 0.007(2) 0.008(2)
C14A 0.035(3) 0.049(3) 0.083(4) 0.018(3) -0.006(3) -0.002(2)
C15A 0.057(3) 0.065(3) 0.067(4) 0.024(3) 0.013(3) 0.002(3)
C21A 0.030(2) 0.0292(19) 0.0292(19) -0.0005(16) 0.0038(17) 0.0007(17)
C22A 0.030(2) 0.029(2) 0.038(2) 0.0002(17) -0.0039(18) -0.0021(17)
C23A 0.039(2) 0.028(2) 0.041(2) 0.0040(18) -0.0047(19) -0.0047(18)
C24A 0.036(2) 0.032(2) 0.031(2) 0.0025(17) -0.0014(18) -0.0016(18)
C25A 0.035(2) 0.038(2) 0.033(2) 0.0019(18) -0.0022(18) -0.0021(19)
C26A 0.031(2) 0.036(2) 0.033(2) -0.0007(17) 0.0023(17) -0.0042(18)
C27A 0.044(3) 0.032(2) 0.050(3) 0.009(2) -0.017(2) -0.0107(19)
C28A 0.121(6) 0.047(3) 0.067(4) -0.009(3) -0.040(4) -0.002(3)
C29A 0.054(4) 0.102(5) 0.080(4) 0.029(4) -0.021(3) -0.026(4)
C30A 0.041(3) 0.036(2) 0.045(3) 0.009(2) -0.003(2) -0.003(2)
C31A 0.060(3) 0.035(2) 0.058(3) 0.004(2) 0.001(3) 0.004(2)
C32A 0.055(3) 0.047(3) 0.048(3) 0.014(2) 0.008(2) -0.002(2)
C33A 0.038(2) 0.038(2) 0.038(2) 0.0045(19) -0.0013(19) -0.008(2)
C34A 0.049(3) 0.067(4) 0.093(4) 0.030(3) -0.024(3) -0.024(3)
C35A 0.078(4) 0.053(3) 0.045(3) -0.012(2) 0.011(3) -0.029(3)
C41A 0.025(2) 0.032(2) 0.040(2) -0.0023(18) 0.0008(17) 0.0059(17)
C42A 0.031(2) 0.033(2) 0.050(3) 0.001(2) 0.003(2) 0.0007(19)
C43A 0.043(3) 0.031(2) 0.050(3) -0.001(2) 0.003(2) 0.0094(19)
C44A 0.034(2) 0.043(2) 0.056(3) -0.008(2) 0.003(2) 0.008(2)
C45A 0.045(3) 0.041(2) 0.040(2) -0.0054(19) 0.004(2) 0.005(2)
C46A 0.035(2) 0.034(2) 0.037(2) -0.0010(19) 0.0003(19) 0.0039(19)
C47A 0.055(3) 0.036(2) 0.049(3) 0.012(2) 0.021(2) 0.014(2)
C48A 0.087(10) 0.093(8) 0.086(9) 0.026(6) 0.009(7) -0.028(7)
C49A 0.111(8) 0.106(11) 0.048(5) -0.001(6) 0.001(5) -0.010(8)
C50A 0.070(4) 0.044(3) 0.057(3) -0.010(2) 0.006(3) 0.018(3)
C51A 0.109(5) 0.067(4) 0.051(3) -0.016(3) 0.016(3) 0.032(4)
C52A 0.056(4) 0.074(4) 0.107(5) -0.022(4) 0.012(4) 0.026(3)
C53A 0.037(2) 0.040(2) 0.041(2) -0.001(2) 0.0046(19) 0.005(2)
C54A 0.047(3) 0.056(3) 0.049(3) 0.010(2) -0.007(2) -0.004(2)
C55A 0.054(3) 0.044(3) 0.077(4) 0.005(3) 0.012(3) -0.011(2)
Si1B 0.0315(6) 0.0270(5) 0.0310(5) -0.0013(4) 0.0033(5) -0.0010(5)
Si2B 0.0297(6) 0.0287(5) 0.0306(5) -0.0034(4) 0.0010(4) -0.0013(4)
Si3B 0.0275(5) 0.0262(5) 0.0340(5) -0.0011(4) 0.0007(4) 0.0005(4)
Cl1B 0.0565(7) 0.0386(6) 0.0502(6) 0.0092(5) 0.0115(6) -0.0017(5)
Cl2B 0.0500(6) 0.0296(5) 0.0452(6) 0.0022(4) 0.0012(5) 0.0007(4)
Cl3B 0.0354(6) 0.0346(5) 0.0584(6) 0.0039(5) 0.0016(5) -0.0063(4)
C1B 0.030(2) 0.033(2) 0.033(2) -0.0044(18) 0.0053(17) -0.0037(18)
C2B 0.032(2) 0.030(2) 0.035(2) 0.0036(17) 0.0063(18) 0.0020(18)
C3B 0.040(3) 0.030(2) 0.043(2) -0.0021(19) 0.005(2) 0.0012(19)
C4B 0.032(2) 0.034(2) 0.038(2) -0.0025(18) 0.0102(18) 0.0020(18)
C5B 0.029(2) 0.037(2) 0.050(3) -0.008(2) 0.0045(19) 0.0010(18)
C6B 0.036(2) 0.034(2) 0.040(2) -0.0043(19) 0.0072(19) -0.0058(19)
C7B 0.032(2) 0.033(2) 0.047(2) -0.0088(19) -0.0002(19) -0.0009(18)
C8B 0.049(3) 0.079(4) 0.045(3) -0.005(3) -0.008(2) -0.005(3)
C9B 0.041(3) 0.093(4) 0.060(3) 0.020(3) 0.002(3) -0.020(3)
C10B 0.038(2) 0.037(2) 0.051(3) -0.009(2) 0.002(2) 0.0016(19)
C11B 0.071(4) 0.083(4) 0.049(3) -0.016(3) 0.006(3) 0.032(3)
C12B 0.059(3) 0.072(4) 0.069(4) -0.022(3) -0.007(3) 0.022(3)
C13B 0.026(2) 0.046(3) 0.062(3) -0.023(2) 0.003(2) -0.002(2)
C14B 0.043(3) 0.054(3) 0.115(5) -0.028(3) 0.014(3) -0.017(3)
C15B 0.055(3) 0.083(4) 0.065(4) -0.031(3) -0.016(3) 0.002(3)
C21B 0.032(2) 0.0278(19) 0.036(2) -0.0007(17) 0.0022(18) 0.0001(17)
C22B 0.037(2) 0.036(2) 0.043(2) -0.0056(19) 0.005(2) -0.0026(19)
C23B 0.045(3) 0.028(2) 0.048(3) -0.0086(19) -0.004(2) -0.0035(19)
C24B 0.040(3) 0.035(2) 0.038(2) -0.0067(19) 0.000(2) 0.0059(19)
C25B 0.036(2) 0.038(2) 0.040(2) -0.0060(19) 0.0020(19) 0.0048(19)
C26B 0.031(2) 0.035(2) 0.033(2) -0.0056(17) 0.0015(18) 0.0004(18)
C27B 0.051(3) 0.041(2) 0.045(3) -0.011(2) 0.009(2) -0.015(2)
C28B 0.099(5) 0.078(5) 0.116(6) 0.026(4) 0.052(5) -0.016(4)
C29B 0.050(4) 0.161(8) 0.080(5) -0.018(5) 0.019(3) 0.021(4)
C30B 0.052(3) 0.038(2) 0.052(3) -0.018(2) 0.005(2) 0.002(2)
C31B 0.097(5) 0.044(3) 0.074(4) -0.015(3) -0.014(4) 0.019(3)
C32B 0.063(3) 0.053(3) 0.051(3) -0.014(2) -0.011(3) -0.009(3)
C33B 0.036(2) 0.050(3) 0.031(2) -0.0061(19) 0.0078(19) -0.004(2)
C34B 0.045(3) 0.071(4) 0.088(4) 0.004(3) 0.004(3) -0.013(3)
C35B 0.083(4) 0.045(3) 0.053(3) 0.003(2) 0.012(3) -0.017(3)
C41B 0.030(2) 0.036(2) 0.040(2) 0.0053(18) -0.0001(18) -0.0021(18)
C42B 0.035(2) 0.030(2) 0.051(3) 0.002(2) 0.003(2) 0.0018(19)
C43B 0.050(3) 0.040(2) 0.057(3) 0.005(2) 0.003(2) 0.015(2)
C44B 0.058(3) 0.058(3) 0.051(3) 0.008(2) -0.005(3) 0.023(3)
C45B 0.056(3) 0.061(3) 0.039(3) 0.007(2) -0.010(2) 0.017(3)
C46B 0.031(2) 0.039(2) 0.045(3) -0.001(2) 0.001(2) 0.0042(19)
C47B 0.067(4) 0.031(2) 0.055(3) -0.001(2) -0.004(3) 0.017(2)
C48B 0.070(7) 0.058(6) 0.054(6) -0.012(5) -0.002(5) -0.007(5)
C49B 0.077(7) 0.032(5) 0.064(6) -0.004(4) 0.013(5) 0.013(5)
C50B 0.095(5) 0.092(5) 0.070(4) 0.006(4) -0.012(4) 0.050(4)
C51B 0.124(10) 0.085(8) 0.076(6) 0.020(5) -0.034(6) 0.047(7)
C52B 0.052(5) 0.114(9) 0.138(11) 0.047(8) -0.025(5) 0.033(5)
C53B 0.037(2) 0.046(2) 0.034(2) 0.000(2) -0.0045(18) 0.002(2)
C54B 0.084(4) 0.069(4) 0.062(3) 0.001(3) 0.025(3) 0.012(3)
C55B 0.054(3) 0.071(4) 0.077(4) -0.020(3) -0.010(3) -0.008(3)
Si1C 0.0296(6) 0.0273(5) 0.0319(5) -0.0017(4) -0.0024(4) -0.0008(4)
Si2C 0.0335(6) 0.0288(5) 0.0329(5) -0.0014(4) -0.0005(5) 0.0024(5)
Si3C 0.0292(6) 0.0292(6) 0.0377(6) -0.0036(5) -0.0024(5) 0.0021(5)
Cl1C 0.0464(6) 0.0300(5) 0.0465(6) 0.0044(4) -0.0029(5) -0.0001(4)
Cl2C 0.0634(7) 0.0302(5) 0.0490(6) 0.0038(5) -0.0041(5) -0.0017(5)
Cl3C 0.0390(6) 0.0401(6) 0.0683(7) 0.0016(5) 0.0015(5) 0.0109(5)
C1C 0.036(2) 0.029(2) 0.037(2) 0.0025(18) -0.0069(18) -0.0015(18)
C2C 0.039(2) 0.027(2) 0.042(2) 0.0002(17) 0.0006(19) -0.0009(18)
C3C 0.049(3) 0.028(2) 0.042(2) -0.0048(18) -0.004(2) -0.0014(19)
C4C 0.043(3) 0.026(2) 0.048(3) -0.0053(19) -0.008(2) -0.0063(19)
C5C 0.036(2) 0.035(2) 0.062(3) 0.000(2) 0.005(2) -0.006(2)
C6C 0.036(2) 0.032(2) 0.046(2) 0.0019(19) -0.0013(19) 0.0004(19)
C7C 0.040(3) 0.034(2) 0.053(3) -0.013(2) -0.002(2) -0.0007(19)
C8C 0.059(3) 0.061(3) 0.050(3) -0.010(2) 0.004(3) 0.009(3)
C9C 0.056(3) 0.057(3) 0.059(3) -0.005(3) -0.007(3) 0.019(3)
C10C 0.054(3) 0.038(2) 0.066(3) -0.008(2) -0.008(3) -0.020(2)
C11C 0.051(4) 0.060(4) 0.082(7) -0.026(4) -0.012(4) -0.008(3)
C12C 0.117(9) 0.075(6) 0.088(6) 0.021(5) -0.017(6) -0.061(6)
C13C 0.033(2) 0.033(2) 0.049(3) -0.003(2) -0.002(2) -0.0033(19)
C14C 0.044(3) 0.042(3) 0.068(3) -0.005(2) -0.003(2) 0.009(2)
C15C 0.070(4) 0.059(3) 0.059(3) -0.003(3) 0.017(3) 0.000(3)
C21C 0.036(2) 0.031(2) 0.032(2) 0.0038(17) -0.0013(18) -0.0022(18)
C22C 0.041(3) 0.037(2) 0.037(2) -0.0014(19) -0.0051(19) 0.0080(19)
C23C 0.040(2) 0.035(2) 0.042(2) -0.0041(19) -0.003(2) 0.0101(19)
C24C 0.042(2) 0.028(2) 0.038(2) 0.0004(17) 0.0026(19) -0.0044(18)
C25C 0.036(2) 0.035(2) 0.033(2) 0.0014(17) -0.0015(18) -0.0020(18)
C26C 0.036(2) 0.029(2) 0.036(2) -0.0014(17) 0.0003(19) -0.0009(18)
C27C 0.057(3) 0.053(3) 0.060(3) -0.019(3) -0.023(3) 0.024(3)
C28C 0.137(7) 0.059(4) 0.074(5) -0.002(4) -0.049(5) 0.030(4)
C29C 0.045(4) 0.152(9) 0.090(5) -0.059(6) -0.018(4) 0.015(5)
C30C 0.049(3) 0.033(2) 0.042(2) -0.0096(19) -0.002(2) -0.003(2)
C31C 0.069(4) 0.040(3) 0.064(3) -0.005(2) -0.007(3) -0.008(3)
C32C 0.061(4) 0.051(3) 0.052(3) -0.010(2) 0.007(3) 0.005(3)
C33C 0.044(3) 0.040(2) 0.045(3) -0.009(2) -0.012(2) 0.010(2)
C34C 0.048(3) 0.068(4) 0.128(6) -0.021(4) -0.025(4) 0.016(3)
C35C 0.101(5) 0.050(3) 0.047(3) 0.007(2) -0.002(3) 0.023(3)
C41C 0.027(2) 0.033(2) 0.042(2) -0.0029(18) 0.0000(18) -0.0026(17)
C42C 0.031(2) 0.038(2) 0.046(3) -0.006(2) 0.003(2) -0.0030(19)
C43C 0.045(3) 0.036(2) 0.051(3) -0.007(2) 0.005(2) -0.010(2)
C44C 0.047(3) 0.036(2) 0.046(3) -0.004(2) 0.004(2) -0.005(2)
C45C 0.043(3) 0.045(3) 0.043(3) 0.003(2) 0.009(2) -0.003(2)
C46C 0.027(2) 0.038(2) 0.044(2) -0.0006(19) 0.0003(19) 0.0009(18)
C47C 0.058(3) 0.043(3) 0.047(3) -0.006(2) 0.009(2) -0.021(2)
C48C 0.086(8) 0.080(6) 0.078(6) -0.037(5) 0.016(6) 0.016(6)
C49C 0.138(9) 0.093(8) 0.041(5) 0.006(5) 0.005(5) 0.047(7)
C50C 0.061(3) 0.037(2) 0.051(3) -0.004(2) 0.012(2) -0.012(2)
C51C 0.095(5) 0.062(4) 0.059(4) 0.003(3) 0.010(3) -0.020(3)
C52C 0.055(4) 0.076(4) 0.090(5) 0.020(4) 0.011(3) -0.018(3)
C53C 0.043(3) 0.035(2) 0.042(2) -0.0049(19) 0.001(2) -0.003(2)
C54C 0.054(3) 0.054(3) 0.060(3) -0.008(3) -0.009(3) -0.002(3)
C55C 0.051(3) 0.055(3) 0.069(3) -0.022(3) 0.009(3) 0.004(3)
Si1D 0.0306(6) 0.0277(5) 0.0327(5) 0.0000(4) 0.0012(4) 0.0012(5)
Si2D 0.0331(6) 0.0278(5) 0.0330(6) -0.0006(4) -0.0006(5) 0.0004(4)
Si3D 0.0287(6) 0.0295(6) 0.0387(6) 0.0000(5) -0.0024(5) -0.0008(5)
Cl1D 0.0484(6) 0.0334(5) 0.0497(6) -0.0101(5) 0.0031(5) 0.0032(5)
Cl2D 0.0557(7) 0.0303(5) 0.0498(6) -0.0062(5) 0.0004(5) -0.0042(5)
Cl3D 0.0351(5) 0.0379(5) 0.0611(7) -0.0039(5) 0.0021(5) 0.0084(5)
C1D 0.037(2) 0.0274(19) 0.032(2) 0.0028(17) 0.0074(17) -0.0025(18)
C2D 0.045(3) 0.030(2) 0.037(2) -0.0044(18) -0.004(2) 0.0027(19)
C3D 0.056(3) 0.027(2) 0.048(3) 0.0032(19) 0.002(2) 0.000(2)
C4D 0.060(3) 0.034(2) 0.046(3) -0.004(2) 0.017(2) -0.005(2)
C5D 0.036(2) 0.043(3) 0.052(3) -0.005(2) 0.010(2) -0.005(2)
C6D 0.041(2) 0.031(2) 0.039(2) -0.0048(18) 0.0105(19) -0.0061(19)
C7D 0.052(3) 0.029(2) 0.044(2) 0.0051(19) -0.006(2) 0.004(2)
C8D 0.069(4) 0.056(3) 0.052(3) -0.001(3) -0.009(3) 0.014(3)
C9D 0.055(3) 0.056(3) 0.053(3) -0.003(2) 0.001(3) 0.012(3)
C10D 0.071(4) 0.040(3) 0.054(3) 0.005(2) 0.015(3) -0.017(3)
C11D 0.061(5) 0.067(4) 0.082(5) 0.013(4) 0.021(4) -0.020(4)
C12D 0.130(7) 0.066(5) 0.064(4) -0.011(3) 0.025(4) -0.057(5)
C13D 0.027(2) 0.042(3) 0.048(3) 0.004(2) -0.0004(19) 0.0017(19)
C14D 0.041(3) 0.048(3) 0.082(4) 0.005(3) 0.010(3) 0.009(2)
C15D 0.057(3) 0.066(3) 0.060(3) 0.001(3) -0.014(3) -0.008(3)
C21D 0.034(2) 0.032(2) 0.035(2) -0.0035(18) -0.0022(18) -0.0004(18)
C22D 0.037(2) 0.034(2) 0.045(2) 0.0006(19) 0.003(2) 0.0022(19)
C23D 0.037(2) 0.033(2) 0.047(2) 0.0056(19) 0.000(2) 0.0079(19)
C24D 0.042(3) 0.033(2) 0.038(2) 0.0051(19) -0.002(2) -0.0049(19)
C25D 0.033(2) 0.037(2) 0.036(2) -0.0005(18) 0.0033(18) -0.0029(18)
C26D 0.035(2) 0.030(2) 0.038(2) 0.0000(18) -0.0009(18) -0.0017(18)
C27D 0.050(3) 0.045(3) 0.041(2) 0.009(2) 0.008(2) 0.016(2)
C28D 0.102(5) 0.068(4) 0.113(6) -0.014(4) 0.051(5) 0.022(4)
C29D 0.052(4) 0.141(7) 0.069(4) 0.016(4) 0.018(3) -0.004(4)
C30D 0.045(3) 0.034(2) 0.052(3) 0.012(2) 0.003(2) -0.001(2)
C31D 0.093(4) 0.044(3) 0.062(4) 0.018(3) 0.002(3) -0.016(3)
C32D 0.063(4) 0.056(3) 0.054(3) 0.026(3) 0.001(3) 0.007(3)
C33D 0.038(2) 0.040(2) 0.038(2) 0.0035(19) 0.003(2) 0.011(2)
C34D 0.037(3) 0.068(4) 0.112(5) 0.026(4) 0.014(3) 0.011(3)
C35D 0.087(4) 0.054(3) 0.053(3) -0.008(3) -0.007(3) 0.022(3)
C41D 0.027(2) 0.035(2) 0.043(2) -0.0014(19) 0.0032(18) 0.0026(18)
C42D 0.033(2) 0.038(2) 0.052(3) -0.003(2) 0.005(2) -0.004(2)
C43D 0.049(3) 0.042(3) 0.055(3) -0.004(2) 0.001(2) -0.019(2)
C44D 0.043(3) 0.046(3) 0.062(3) -0.009(2) -0.002(2) -0.013(2)
C45D 0.042(3) 0.054(3) 0.048(3) -0.011(2) -0.008(2) -0.002(2)
C46D 0.028(2) 0.044(2) 0.041(2) -0.004(2) -0.0039(18) 0.0007(19)
C47D 0.062(3) 0.042(3) 0.052(3) 0.003(2) -0.006(3) -0.020(2)
C48D 0.081(7) 0.070(6) 0.084(6) 0.003(5) -0.028(5) 0.022(5)
C49D 0.099(6) 0.084(7) 0.060(4) 0.000(5) 0.008(4) -0.049(5)
C50D 0.064(4) 0.054(3) 0.067(4) -0.010(3) -0.013(3) -0.016(3)
C51D 0.088(8) 0.063(6) 0.071(5) -0.007(4) -0.021(5) -0.028(6)
C52D 0.044(4) 0.081(7) 0.147(9) -0.044(7) -0.034(5) 0.000(4)
C53D 0.038(2) 0.045(2) 0.038(2) 0.001(2) -0.0127(19) 0.001(2)
C54D 0.068(4) 0.056(3) 0.075(4) 0.003(3) 0.018(3) 0.000(3)
C55D 0.047(3) 0.075(4) 0.094(5) 0.033(4) -0.008(3) 0.007(3)

loop_
_atom_type_symbol
_atom_type_description
_atom_type_scat_dispersion_real
_atom_type_scat_dispersion_imag
_atom_type_scat_source
C C 0.0181 0.0091 'International Tables Vol C Tables 4.2.6.8 and 6.1.1.4'
H H 0.0000 0.0000 'International Tables Vol C Tables 4.2.6.8 and 6.1.1.4'
Si Si 0.2541 0.3302 'International Tables Vol C Tables 4.2.6.8 and 6.1.1.4'
Cl Cl 0.3639 0.7018 'International Tables Vol C Tables 4.2.6.8 and 6.1.1.4'

loop_
_geom_angle_atom_site_label_1
_geom_angle_atom_site_label_2
_geom_angle_atom_site_label_3
_geom_angle
C1A Si1A Cl1A 109.30(14)
C1A Si1A Si2A 124.49(14)
Cl1A Si1A Si2A 113.62(6)
C1A Si1A Si3A 137.31(14)
Cl1A Si1A Si3A 104.44(6)
Si2A Si1A Si3A 59.51(5)
C21A Si2A Cl2A 113.53(13)
C21A Si2A Si3A 130.02(13)
Cl2A Si2A Si3A 102.27(6)
C21A Si2A Si1A 142.38(13)
Cl2A Si2A Si1A 94.65(6)
Si3A Si2A Si1A 60.91(5)
C41A Si3A Cl3A 108.90(14)
C41A Si3A Si2A 127.77(14)
Cl3A Si3A Si2A 114.31(6)
C41A Si3A Si1A 116.25(14)
Cl3A Si3A Si1A 123.35(6)
Si2A Si3A Si1A 59.58(4)
C6A C1A C2A 118.3(4)
C6A C1A Si1A 118.3(3)
C2A C1A Si1A 123.3(3)
C3A C2A C1A 118.8(4)
C3A C2A C7A 118.8(4)
C1A C2A C7A 122.3(4)
C2A C3A C4A 123.5(4)
C5A C4A C3A 117.1(4)
C5A C4A C10A 121.0(4)
C3A C4A C10A 121.9(4)
C4A C5A C6A 121.9(4)
C5A C6A C1A 120.3(4)
C5A C6A C13A 116.4(4)
C1A C6A C13A 123.3(4)
C2A C7A C8A 113.8(4)
C2A C7A C9A 110.5(4)
C8A C7A C9A 109.6(4)
C4A C10A C12A 111.8(4)
C4A C10A C11A 111.8(4)
C12A C10A C11A 110.4(4)
C14A C13A C15A 113.0(4)
C14A C13A C6A 112.6(4)
C15A C13A C6A 110.4(4)
C22A C21A C26A 119.1(4)
C22A C21A Si2A 121.1(3)
C26A C21A Si2A 119.6(3)
C23A C22A C21A 119.0(4)
C23A C22A C27A 118.0(4)
C21A C22A C27A 122.9(4)
C22A C23A C24A 122.7(4)
C25A C24A C23A 117.6(4)
C25A C24A C30A 121.1(4)
C23A C24A C30A 121.2(4)
C24A C25A C26A 123.0(4)
C25A C26A C21A 118.6(4)
C25A C26A C33A 118.7(4)
C21A C26A C33A 122.6(4)
C29A C27A C22A 111.0(4)
C29A C27A C28A 111.5(5)
C22A C27A C28A 112.0(4)
C31A C30A C32A 111.3(4)
C31A C30A C24A 110.0(4)
C32A C30A C24A 112.0(4)
C26A C33A C35A 109.9(4)
C26A C33A C34A 114.4(4)
C35A C33A C34A 109.1(4)
C46A C41A C42A 118.5(4)
C46A C41A Si3A 118.6(3)
C42A C41A Si3A 122.8(3)
C43A C42A C41A 118.9(4)
C43A C42A C47A 118.0(4)
C41A C42A C47A 123.0(4)
C44A C43A C42A 123.6(4)
C43A C44A C45A 117.8(4)
C43A C44A C50A 119.8(4)
C45A C44A C50A 122.3(4)
C44A C45A C46A 121.8(4)
C45A C46A C41A 119.3(4)
C45A C46A C53A 118.0(4)
C41A C46A C53A 122.7(4)
C49E C47A C42A 110.2(10)
C48A C47A C42A 111.6(8)
C49E C47A C48E 111.7(11)
C42A C47A C48E 121.0(15)
C48A C47A C49A 108.0(7)
C42A C47A C49A 108.4(5)
C51A C50A C52A 114.2(6)
C51A C50A C44A 114.7(5)
C52A C50A C44A 110.0(5)
C54A C53A C46A 110.9(4)
C54A C53A C55A 110.1(4)
C46A C53A C55A 112.7(4)
C1B Si1B Cl1B 109.37(14)
C1B Si1B Si2B 125.35(14)
Cl1B Si1B Si2B 113.56(6)
C1B Si1B Si3B 135.85(14)
Cl1B Si1B Si3B 104.98(6)
Si2B Si1B Si3B 59.53(5)
C21B Si2B Cl2B 109.95(14)
C21B Si2B Si3B 129.35(14)
Cl2B Si2B Si3B 105.22(6)
C21B Si2B Si1B 145.01(14)
Cl2B Si2B Si1B 95.72(6)
Si3B Si2B Si1B 60.80(5)
C41B Si3B Cl3B 108.73(14)
C41B Si3B Si2B 128.03(14)
Cl3B Si3B Si2B 114.17(6)
C41B Si3B Si1B 117.38(14)
Cl3B Si3B Si1B 122.17(6)
Si2B Si3B Si1B 59.66(5)
C6B C1B C2B 118.9(4)
C6B C1B Si1B 118.1(3)
C2B C1B Si1B 122.8(3)
C3B C2B C1B 118.7(4)
C3B C2B C7B 118.2(4)
C1B C2B C7B 123.1(4)
C2B C3B C4B 122.8(4)
C3B C4B C5B 118.0(4)
C3B C4B C10B 119.8(4)
C5B C4B C10B 122.2(4)
C6B C5B C4B 121.4(4)
C5B C6B C1B 120.2(4)
C5B C6B C13B 116.8(4)
C1B C6B C13B 122.9(4)
C2B C7B C8B 114.0(4)
C2B C7B C9B 110.6(4)
C8B C7B C9B 109.6(4)
C11B C10B C12B 111.2(5)
C11B C10B C4B 108.8(4)
C12B C10B C4B 114.2(4)
C6B C13B C14B 111.7(4)
C6B C13B C15B 110.3(4)
C14B C13B C15B 112.3(4)
C22B C21B C26B 119.5(4)
C22B C21B Si2B 122.1(3)
C26B C21B Si2B 118.3(3)
C23B C22B C21B 118.9(4)
C23B C22B C27B 119.2(4)
C21B C22B C27B 121.9(4)
C24B C23B C22B 121.8(4)
C25B C24B C23B 118.8(4)
C25B C24B C30B 120.3(4)
C23B C24B C30B 120.9(4)
C24B C25B C26B 121.9(4)
C25B C26B C21B 119.1(4)
C25B C26B C33B 117.8(4)
C21B C26B C33B 123.0(4)
C22B C27B C28B 114.3(5)
C22B C27B C29B 111.1(4)
C28B C27B C29B 108.6(6)
C31B C30B C32B 112.0(5)
C31B C30B C24B 110.9(4)
C32B C30B C24B 112.6(4)
C35B C33B C26B 110.2(4)
C35B C33B C34B 109.7(4)
C26B C33B C34B 113.2(4)
C42B C41B C46B 119.2(4)
C42B C41B Si3B 122.9(3)
C46B C41B Si3B 117.8(3)
C43B C42B C41B 118.8(5)
C43B C42B C47B 117.3(4)
C41B C42B C47B 123.9(4)
C44B C43B C42B 122.9(5)
C43B C44B C45B 117.9(4)
C43B C44B C50B 119.2(5)
C45B C44B C50B 122.9(5)
C46B C45B C44B 122.2(5)
C45B C46B C41B 119.0(4)
C45B C46B C53B 118.7(4)
C41B C46B C53B 122.4(4)
C48F C47B C42B 120.2(10)
C49B C47B C42B 118.2(6)
C49B C47B C48B 109.3(6)
C42B C47B C48B 104.6(6)
C48F C47B C49F 108.5(8)
C42B C47B C49F 105.6(8)
C51B C50B C52B 120.5(7)
C52F C50B C51F 113.1(13)
C51B C50B C44B 116.2(6)
C52B C50B C44B 110.9(6)
C52F C50B C44B 112.9(15)
C51F C50B C44B 110.2(18)
C46B C53B C55B 112.2(4)
C46B C53B C54B 111.6(4)
C55B C53B C54B 109.5(4)
C1C Si1C Cl1C 110.22(13)
C1C Si1C Si2C 125.62(14)
Cl1C Si1C Si2C 111.67(6)
C1C Si1C Si3C 137.30(14)
Cl1C Si1C Si3C 103.30(6)
Si2C Si1C Si3C 59.72(5)
C21C Si2C Cl2C 112.66(14)
C21C Si2C Si1C 142.98(14)
Cl2C Si2C Si1C 95.53(6)
C21C Si2C Si3C 129.09(14)
Cl2C Si2C Si3C 103.36(6)
Si1C Si2C Si3C 60.81(5)
C41C Si3C Cl3C 109.21(14)
C41C Si3C Si2C 128.42(14)
Cl3C Si3C Si2C 113.55(7)
C41C Si3C Si1C 116.25(14)
Cl3C Si3C Si1C 123.05(7)
Si2C Si3C Si1C 59.47(5)
C6C C1C C2C 119.0(4)
C6C C1C Si1C 118.5(3)
C2C C1C Si1C 122.5(3)
C3C C2C C1C 118.8(4)
C3C C2C C7C 118.3(4)
C1C C2C C7C 122.8(4)
C4C C3C C2C 122.6(4)
C3C C4C C5C 117.5(4)
C3C C4C C10C 120.0(4)
C5C C4C C10C 122.4(4)
C6C C5C C4C 122.7(4)
C5C C6C C1C 119.4(4)
C5C C6C C13C 118.2(4)
C1C C6C C13C 122.3(4)
C2C C7C C9C 109.8(4)
C2C C7C C8C 113.6(4)
C9C C7C C8C 110.6(4)
C12C C10C C11C 111.7(6)
C12G C10C C11G 110.6(13)
C12C C10C C4C 110.4(5)
C11C C10C C4C 113.3(4)
C12G C10C C4C 106(2)
C11G C10C C4C 113.2(16)
C15C C13C C6C 110.5(4)
C15C C13C C14C 112.3(4)
C6C C13C C14C 111.5(4)
C26C C21C C22C 119.4(4)
C26C C21C Si2C 119.1(3)
C22C C21C Si2C 121.2(3)
C23C C22C C21C 118.8(4)
C23C C22C C27C 118.0(4)
C21C C22C C27C 123.2(4)
C22C C23C C24C 123.1(4)
C25C C24C C23C 117.4(4)
C25C C24C C30C 120.7(4)
C23C C24C C30C 121.9(4)
C24C C25C C26C 122.5(4)
C25C C26C C21C 118.8(4)
C25C C26C C33C 118.1(4)
C21C C26C C33C 123.0(4)
C22C C27C C29C 111.0(5)
C22C C27C C28G 112.1(14)
C22C C27C C28C 113.1(5)
C29C C27C C28C 110.5(5)
C22C C27C C29G 109.0(13)
C28G C27C C29G 109.1(14)
C24C C30C C31C 110.4(4)
C24C C30C C32C 112.4(4)
C31C C30C C32C 111.2(4)
C35C C33C C26C 109.8(4)
C35C C33C C34C 109.8(5)
C26C C33C C34C 113.8(4)
C46C C41C C42C 118.8(4)
C46C C41C Si3C 118.4(3)
C42C C41C Si3C 122.9(3)
C43C C42C C41C 118.8(4)
C43C C42C C47C 118.1(4)
C41C C42C C47C 123.1(4)
C42C C43C C44C 122.7(4)
C45C C44C C43C 118.1(4)
C45C C44C C50C 123.6(4)
C43C C44C C50C 118.2(4)
C44C C45C C46C 122.4(4)
C45C C46C C41C 119.2(4)
C45C C46C C53C 118.1(4)
C41C C46C C53C 122.7(4)
C49G C47C C42C 114.8(10)
C42C C47C C48C 114.3(6)
C49G C47C C48G 112.2(10)
C42C C47C C48G 105.6(10)
C42C C47C C49C 107.7(5)
C48C C47C C49C 108.9(6)
C51C C50C C44C 114.3(4)
C51C C50C C52C 111.8(5)
C44C C50C C52C 110.0(4)
C55C C53C C46C 112.4(4)
C55C C53C C54C 110.6(4)
C46C C53C C54C 111.3(4)
C1D Si1D Cl1D 109.46(13)
C1D Si1D Si2D 127.70(13)
Cl1D Si1D Si2D 111.75(6)
C1D Si1D Si3D 136.56(14)
Cl1D Si1D Si3D 103.45(6)
Si2D Si1D Si3D 59.07(5)
C21D Si2D Cl2D 110.67(14)
C21D Si2D Si3D 130.60(14)
Cl2D Si2D Si3D 102.46(6)
C21D Si2D Si1D 144.14(14)
Cl2D Si2D Si1D 95.88(6)
Si3D Si2D Si1D 61.25(5)
C41D Si3D Cl3D 108.71(14)
C41D Si3D Si2D 128.87(14)
Cl3D Si3D Si2D 113.49(7)
C41D Si3D Si1D 117.43(14)
Cl3D Si3D Si1D 122.02(7)
Si2D Si3D Si1D 59.68(5)
C2D C1D C6D 118.6(4)
C2D C1D Si1D 122.6(3)
C6D C1D Si1D 118.8(3)
C3D C2D C1D 119.1(4)
C3D C2D C7D 118.5(4)
C1D C2D C7D 122.4(4)
C4D C3D C2D 122.7(4)
C3D C4D C5D 117.7(5)
C3D C4D C10D 120.7(5)
C5D C4D C10D 121.5(5)
C6D C5D C4D 122.4(5)
C5D C6D C1D 119.5(4)
C5D C6D C13D 118.4(4)
C1D C6D C13D 122.0(4)
C9D C7D C2D 110.2(4)
C9D C7D C8D 110.0(4)
C2D C7D C8D 113.5(4)
C12D C10D C11D 112.9(6)
C12D C10D C4D 110.5(4)
C11H C10D C4D 112(3)
C11D C10D C4D 114.6(4)
C11H C10D C12H 110.4(14)
C4D C10D C12H 110(2)
C6D C13D C15D 110.1(4)
C6D C13D C14D 111.7(4)
C15D C13D C14D 111.5(4)
C22D C21D C26D 119.5(4)
C22D C21D Si2D 122.1(3)
C26D C21D Si2D 118.2(3)
C23D C22D C21D 118.8(4)
C23D C22D C27D 119.1(4)
C21D C22D C27D 122.1(4)
C24D C23D C22D 122.7(4)
C23D C24D C25D 117.9(4)
C23D C24D C30D 121.9(4)
C25D C24D C30D 120.2(4)
C26D C25D C24D 122.7(4)
C25D C26D C21D 118.4(4)
C25D C26D C33D 118.1(4)
C21D C26D C33D 123.4(4)
C29D C27D C22D 110.3(4)
C29D C27D C28D 110.6(5)
C22D C27D C28D 113.0(4)
C31D C30D C24D 110.0(4)
C31D C30D C32D 111.1(4)
C24D C30D C32D 111.9(4)
C34D C33D C26D 113.0(4)
C34D C33D C35D 111.3(5)
C26D C33D C35D 110.5(4)
C46D C41D C42D 118.0(4)
C46D C41D Si3D 119.1(3)
C42D C41D Si3D 122.8(3)
C43D C42D C41D 119.8(4)
C43D C42D C47D 116.8(4)
C41D C42D C47D 123.3(4)
C44D C43D C42D 122.4(5)
C43D C44D C45D 118.1(4)
C43D C44D C50D 117.9(5)
C45D C44D C50D 123.9(5)
C44D C45D C46D 121.7(5)
C45D C46D C41D 119.9(4)
C45D C46D C53D 118.0(4)
C41D C46D C53D 122.1(4)
C48H C47D C42D 111.5(18)
C42D C47D C49D 113.9(5)
C42D C47D C48D 108.8(5)
C49D C47D C48D 110.2(6)
C48H C47D C49H 110.3(13)
C42D C47D C49H 104.0(17)
C52D C50D C51D 113.7(7)
C52D C50D C44D 109.3(5)
C51H C50D C44D 116.6(14)
C51D C50D C44D 113.0(5)
C51H C50D C52H 110.5(12)
C44D C50D C52H 108.6(14)
C54D C53D C55D 110.6(4)
C54D C53D C46D 111.6(4)
C55D C53D C46D 111.1(4)

loop_
_geom_bond_atom_site_label_1
_geom_bond_atom_site_label_2
_geom_bond_distance
Si1A C1A 1.878(4)
Si1A Cl1A 2.0885(15)
Si1A Si2A 2.3507(15)
Si1A Si3A 2.3821(15)
Si2A C21A 1.883(4)
Si2A Cl2A 2.0864(14)
Si2A Si3A 2.3490(15)
Si3A C41A 1.886(4)
Si3A Cl3A 2.0788(15)
C1A C6A 1.412(6)
C1A C2A 1.420(6)
C2A C3A 1.384(6)
C2A C7A 1.524(6)
C3A C4A 1.389(6)
C4A C5A 1.388(6)
C4A C10A 1.511(6)
C5A C6A 1.391(6)
C6A C13A 1.533(6)
C7A C8A 1.525(6)
C7A C9A 1.527(6)
C10A C12A 1.518(7)
C10A C11A 1.521(6)
C13A C14A 1.494(7)
C13A C15A 1.528(7)
C21A C22A 1.420(6)
C21A C26A 1.422(6)
C22A C23A 1.385(6)
C22A C27A 1.523(6)
C23A C24A 1.388(6)
C24A C25A 1.381(6)
C24A C30A 1.523(6)
C25A C26A 1.390(6)
C26A C33A 1.517(6)
C27A C29A 1.505(8)
C27A C28A 1.531(7)
C30A C31A 1.517(6)
C30A C32A 1.520(7)
C33A C35A 1.539(7)
C33A C34A 1.546(7)
C41A C46A 1.406(6)
C41A C42A 1.427(6)
C42A C43A 1.381(6)
C42A C47A 1.516(6)
C43A C44A 1.358(7)
C44A C45A 1.396(6)
C44A C50A 1.544(6)
C45A C46A 1.402(6)
C46A C53A 1.531(6)
C47A C49E 1.490(13)
C47A C48A 1.506(9)
C47A C48E 1.518(13)
C47A C49A 1.554(10)
C50A C51A 1.484(8)
C50A C52A 1.495(8)
C53A C54A 1.527(6)
C53A C55A 1.531(7)
Si1B C1B 1.877(4)
Si1B Cl1B 2.0851(15)
Si1B Si2B 2.3517(15)
Si1B Si3B 2.3786(16)
Si2B C21B 1.875(4)
Si2B Cl2B 2.0877(15)
Si2B Si3B 2.3486(15)
Si3B C41B 1.902(4)
Si3B Cl3B 2.0799(15)
C1B C6B 1.409(6)
C1B C2B 1.419(6)
C2B C3B 1.389(6)
C2B C7B 1.516(6)
C3B C4B 1.390(6)
C4B C5B 1.390(6)
C4B C10B 1.532(6)
C5B C6B 1.389(6)
C6B C13B 1.531(6)
C7B C8B 1.520(6)
C7B C9B 1.524(7)
C10B C11B 1.501(7)
C10B C12B 1.510(7)
C13B C14B 1.537(7)
C13B C15B 1.537(7)
C21B C22B 1.414(6)
C21B C26B 1.419(6)
C22B C23B 1.395(6)
C22B C27B 1.502(7)
C23B C24B 1.393(6)
C24B C25B 1.379(6)
C24B C30B 1.525(6)
C25B C26B 1.392(6)
C26B C33B 1.528(6)
C27B C28B 1.520(8)
C27B C29B 1.531(8)
C30B C31B 1.505(7)
C30B C32B 1.517(7)
C33B C35B 1.500(7)
C33B C34B 1.533(7)
C41B C42B 1.405(6)
C41B C46B 1.427(6)
C42B C43B 1.395(6)
C42B C47B 1.495(7)
C43B C44B 1.371(7)
C44B C45B 1.395(7)
C44B C50B 1.524(7)
C45B C46B 1.382(6)
C46B C53B 1.521(6)
C47B C48F 1.487(12)
C47B C49B 1.490(8)
C47B C48B 1.570(9)
C47B C49F 1.591(11)
C50B C51B 1.447(9)
C50B C52B 1.495(9)
C50B C52F 1.495(14)
C50B C51F 1.507(14)
C53B C55B 1.521(7)
C53B C54B 1.533(7)
Si1C C1C 1.887(4)
Si1C Cl1C 2.0888(15)
Si1C Si2C 2.3540(15)
Si1C Si3C 2.3857(16)
Si2C C21C 1.880(4)
Si2C Cl2C 2.0886(15)
Si2C Si3C 2.3599(16)
Si3C C41C 1.879(4)
Si3C Cl3C 2.0781(16)
C1C C6C 1.405(6)
C1C C2C 1.425(6)
C2C C3C 1.392(6)
C2C C7C 1.515(6)
C3C C4C 1.375(7)
C4C C5C 1.398(6)
C4C C10C 1.534(6)
C5C C6C 1.375(6)
C6C C13C 1.529(6)
C7C C9C 1.522(7)
C7C C8C 1.533(7)
C10C C12C 1.501(7)
C10C C11C 1.513(7)
C10C C12G 1.514(14)
C10C C11G 1.530(14)
C13C C15C 1.525(7)
C13C C14C 1.539(6)
C21C C26C 1.415(6)
C21C C22C 1.418(6)
C22C C23C 1.390(6)
C22C C27C 1.508(6)
C23C C24C 1.391(6)
C24C C25C 1.388(6)
C24C C30C 1.508(6)
C25C C26C 1.405(6)
C26C C33C 1.518(6)
C27C C29C 1.512(8)
C27C C28G 1.516(14)
C27C C28C 1.532(8)
C27C C29G 1.544(15)
C30C C31C 1.530(7)
C30C C32C 1.537(7)
C33C C35C 1.503(7)
C33C C34C 1.534(7)
C41C C46C 1.411(6)
C41C C42C 1.437(6)
C42C C43C 1.386(6)
C42C C47C 1.504(6)
C43C C44C 1.390(6)
C44C C45C 1.376(6)
C44C C50C 1.522(6)
C45C C46C 1.402(6)
C46C C53C 1.522(6)
C47C C49G 1.494(12)
C47C C48C 1.509(8)
C47C C48G 1.524(12)
C47C C49C 1.545(9)
C50C C51C 1.510(8)
C50C C52C 1.545(8)
C53C C55C 1.521(6)
C53C C54C 1.525(7)
Si1D C1D 1.880(4)
Si1D Cl1D 2.0853(15)
Si1D Si2D 2.3531(15)
Si1D Si3D 2.3899(16)
Si2D C21D 1.884(4)
Si2D Cl2D 2.0902(15)
Si2D Si3D 2.3385(16)
Si3D C41D 1.890(4)
Si3D Cl3D 2.0721(16)
C1D C2D 1.413(6)
C1D C6D 1.419(6)
C2D C3D 1.393(6)
C2D C7D 1.523(6)
C3D C4D 1.375(7)
C4D C5D 1.392(7)
C4D C10D 1.522(7)
C5D C6D 1.380(6)
C6D C13D 1.517(6)
C7D C9D 1.512(7)
C7D C8D 1.542(6)
C10D C12D 1.492(7)
C10D C11H 1.509(15)
C10D C11D 1.513(8)
C10D C12H 1.537(15)
C13D C15D 1.531(7)
C13D C14D 1.532(7)
C21D C22D 1.412(6)
C21D C26D 1.426(6)
C22D C23D 1.390(6)
C22D C27D 1.522(6)
C23D C24D 1.380(6)
C24D C25D 1.390(6)
C24D C30D 1.530(6)
C25D C26D 1.384(6)
C26D C33D 1.528(6)
C27D C29D 1.508(8)
C27D C28D 1.526(8)
C30D C31D 1.528(7)
C30D C32D 1.536(7)
C33D C34D 1.511(7)
C33D C35D 1.534(7)
C41D C46D 1.415(6)
C41D C42D 1.415(6)
C42D C43D 1.387(6)
C42D C47D 1.521(7)
C43D C44D 1.380(7)
C44D C45D 1.386(7)
C44D C50D 1.522(7)
C45D C46D 1.399(6)
C46D C53D 1.533(6)
C47D C48H 1.515(14)
C47D C49D 1.525(7)
C47D C48D 1.528(8)
C47D C49H 1.539(14)
C50D C52D 1.491(8)
C50D C51H 1.504(13)
C50D C51D 1.517(9)
C50D C52H 1.541(13)
C53D C54D 1.500(7)
C53D C55D 1.517(6)
